data_1566617
loop_
_publ_author_name
'Shimamoto, Kento'
'Sunada, Yusuke'

_publ_section_title
;
 Metalation-Induced Denitrogenative Reductive Coupling of Isocyanides on a
 Silylene-Bridged Nickel Cluster
;
_journal_name_full 'Chemical Science'
_journal_paper_doi 10.1039/D1SC06935G
_journal_year 2022
_chemical_formula_moiety 'C73 H85 N5 Ni2 Si4'
_chemical_formula_sum 'C73 H85 N5 Ni2 Si4'
_chemical_formula_weight 1262.25
_space_group_crystal_system triclinic
_space_group_IT_number 2
_space_group_name_Hall '-P 1'
_space_group_name_H-M_alt 'P -1'
_atom_sites_solution_hydrogens geom
_atom_sites_solution_primary direct
_atom_sites_solution_secondary difmap
_audit_update_record
;
2021-11-08 deposited with the CCDC.	2022-03-14 downloaded from the CCDC.
;
_cell_angle_alpha 97.750(7)
_cell_angle_beta 95.438(7)
_cell_angle_gamma 102.855(7)
_cell_formula_units_Z 4
_cell_length_a 14.392(12)
_cell_length_b 22.272(19)
_cell_length_c 22.510(19)
_cell_measurement_reflns_used 2309
_cell_measurement_temperature 100
_cell_measurement_theta_max 17.82
_cell_measurement_theta_min 4.31
_cell_volume 6912(10)
_computing_cell_refinement 'RAPID AUTO'
_computing_data_collection 'RAPID AUTO (Rigaku, ????)'
_computing_data_reduction 'RAPID AUTO'
_computing_molecular_graphics 'CrystalStructure 4.3'
_computing_publication_material 'CrystalStructure 4.3 (Rigaku, 2018)'
_computing_structure_refinement 'SHELXL Version 2017/1 (Sheldrick, 2008)'
_computing_structure_solution 'SHELXT Version 2014/5 (Sheldrick, 2014)'
_diffrn_ambient_temperature 100
_diffrn_detector_area_resol_mean 5.814
_diffrn_measured_fraction_theta_full 0.997
_diffrn_measured_fraction_theta_max 0.773
_diffrn_measurement_device_type 'Rigaku R-AXIS IV'
_diffrn_measurement_method \w
_diffrn_radiation_type synchrotron
_diffrn_radiation_wavelength 0.41500
_diffrn_reflns_av_R_equivalents 0.1469
_diffrn_reflns_av_unetI/netI 0.1226
_diffrn_reflns_Laue_measured_fraction_full 0.997
_diffrn_reflns_Laue_measured_fraction_max 0.773
_diffrn_reflns_limit_h_max 26
_diffrn_reflns_limit_h_min -25
_diffrn_reflns_limit_k_max 37
_diffrn_reflns_limit_k_min -38
_diffrn_reflns_limit_l_max 38
_diffrn_reflns_limit_l_min -38
_diffrn_reflns_number 282646
_diffrn_reflns_point_group_measured_fraction_full 0.997
_diffrn_reflns_point_group_measured_fraction_max 0.773
_diffrn_reflns_theta_full 14.418
_diffrn_reflns_theta_max 22.231
_diffrn_reflns_theta_min 0.949
_diffrn_standards_number 0
_exptl_absorpt_coefficient_mu 0.000
_exptl_absorpt_correction_T_max 1.000
_exptl_absorpt_correction_T_min 0.374
_exptl_absorpt_correction_type multi-scan
_exptl_absorpt_process_details 'ABSCOR (Rigaku, 1995)'
_exptl_crystal_colour lightbrown
_exptl_crystal_density_diffrn 1.213
_exptl_crystal_density_method 'not measured'
_exptl_crystal_description block
_exptl_crystal_F_000 2680.00
_exptl_crystal_size_max 0.080
_exptl_crystal_size_mid 0.080
_exptl_crystal_size_min 0.060
_refine_diff_density_max 1.36
_refine_diff_density_min -1.12
_refine_ls_extinction_method none
_refine_ls_goodness_of_fit_ref 0.969
_refine_ls_hydrogen_treatment constr
_refine_ls_number_parameters 1542
_refine_ls_number_reflns 67846
_refine_ls_number_restraints 0
_refine_ls_R_factor_all 0.1753
_refine_ls_R_factor_gt 0.0786
_refine_ls_shift/su_max 0.002
_refine_ls_structure_factor_coef Fsqd
_refine_ls_weighting_details 'w = 1/[\s^2^(Fo^2^)+(0.1152P)^2^] where P=(Fo^2^+2Fc^2^)/3'
_refine_ls_weighting_scheme calc
_refine_ls_wR_factor_gt 0.2009
_refine_ls_wR_factor_ref 0.2544
_reflns_Friedel_coverage 0.000
_reflns_number_gt 29903
_reflns_number_total 67846
_reflns_threshold_expression F^2^>2.0\s(F^2^)
_cod_data_source_file d1sc06935g2.cif
_cod_data_source_block Ni2(SiPh2)4C(CNtBu)4(NtBu)
_cod_database_code 1566617

loop_
_space_group_symop_id
_space_group_symop_operation_xyz
1 +X,+Y,+Z
2 -X,-Y,-Z

loop_
_atom_site_label
_atom_site_type_symbol
_atom_site_fract_x
_atom_site_fract_y
_atom_site_fract_z
_atom_site_U_iso_or_equiv
_atom_site_adp_type
_atom_site_occupancy
_atom_site_site_symmetry_order
_atom_site_calc_flag
_atom_site_refinement_flags_posn
_atom_site_refinement_flags_adp
_atom_site_refinement_flags_occupancy
_atom_site_disorder_assembly
_atom_site_disorder_group
Ni1 Ni 0.50021(2) 0.68428(2) 0.78836(2) 0.03224(7) Uani 1 1 d . . . . .
Ni2 Ni 0.42053(3) 0.69257(2) 0.69109(2) 0.03625(8) Uani 1 1 d . . . . .
Ni3 Ni 0.93734(3) 0.18490(2) 0.78227(2) 0.03626(8) Uani 1 1 d . . . . .
Ni4 Ni 0.88210(2) 0.28040(2) 0.77444(2) 0.03661(8) Uani 1 1 d . . . . .
Si1 Si 0.68656(6) 0.61580(4) 0.80872(4) 0.03708(16) Uani 1 1 d . . . . .
Si2 Si 0.72334(6) 0.72889(4) 0.80040(4) 0.04100(18) Uani 1 1 d . . . . .
Si3 Si 0.54408(6) 0.63582(4) 0.69742(3) 0.03434(15) Uani 1 1 d . . . . .
Si4 Si 0.29756(6) 0.73408(4) 0.70823(3) 0.04082(17) Uani 1 1 d . . . . .
Si5 Si 1.10420(6) 0.13831(4) 0.69968(3) 0.03611(15) Uani 1 1 d . . . . .
Si6 Si 0.92997(6) 0.11498(4) 0.65997(4) 0.04230(18) Uani 1 1 d . . . . .
Si7 Si 1.01554(6) 0.26217(4) 0.72682(3) 0.03425(15) Uani 1 1 d . . . . .
Si8 Si 0.79822(6) 0.29646(4) 0.84963(4) 0.04203(18) Uani 1 1 d . . . . .
N1 N 0.77458(17) 0.68192(12) 0.84099(13) 0.0437(5) Uani 1 1 d . . . . .
N2 N 0.51795(16) 0.69717(11) 0.92063(10) 0.0364(5) Uani 1 1 d . . . . .
N3 N 0.30976(19) 0.71873(14) 0.78213(11) 0.0460(6) Uani 1 1 d . . . . .
N4 N 0.3070(2) 0.59503(14) 0.59202(12) 0.0530(7) Uani 1 1 d . . . . .
N5 N 0.5267(3) 0.79137(13) 0.63137(12) 0.0571(8) Uani 1 1 d . . . . .
N6 N 1.02066(19) 0.07621(12) 0.65761(11) 0.0425(5) Uani 1 1 d . . . . .
N7 N 0.9662(2) 0.08057(14) 0.84277(15) 0.0606(8) Uani 1 1 d . . . . .
N8 N 0.81098(18) 0.22548(13) 0.87042(11) 0.0431(5) Uani 1 1 d . . . . .
N9 N 0.99023(18) 0.41134(12) 0.78728(11) 0.0414(5) Uani 1 1 d . . . . .
N10 N 0.7296(2) 0.26199(17) 0.66993(13) 0.0617(8) Uani 1 1 d . . . . .
C1 C 0.7309(2) 0.55724(14) 0.75887(14) 0.0416(6) Uani 1 1 d . . . . .
C2 C 0.7260(2) 0.49742(15) 0.76935(15) 0.0466(7) Uani 1 1 d . . . . .
H2 H 0.701632 0.485414 0.803868 0.056 Uiso 1 1 calc R U . . .
C3 C 0.7561(3) 0.45471(16) 0.73055(16) 0.0545(8) Uani 1 1 d . . . . .
H3 H 0.753027 0.414796 0.739468 0.065 Uiso 1 1 calc R U . . .
C4 C 0.7900(2) 0.47055(17) 0.67940(17) 0.0545(8) Uani 1 1 d . . . . .
H4 H 0.810134 0.441593 0.653014 0.065 Uiso 1 1 calc R U . . .
C5 C 0.7945(2) 0.52877(17) 0.66684(17) 0.0531(8) Uani 1 1 d . . . . .
H5 H 0.816829 0.539698 0.631397 0.064 Uiso 1 1 calc R U . . .
C6 C 0.7661(2) 0.57197(15) 0.70658(16) 0.0478(7) Uani 1 1 d . . . . .
H6 H 0.770865 0.612079 0.697779 0.057 Uiso 1 1 calc R U . . .
C7 C 0.6226(2) 0.56833(13) 0.86094(13) 0.0393(6) Uani 1 1 d . . . . .
C8 C 0.5236(2) 0.55117(13) 0.85227(13) 0.0407(6) Uani 1 1 d . . . . .
H8 H 0.490482 0.567686 0.823533 0.049 Uiso 1 1 calc R U . . .
C9 C 0.4728(3) 0.51075(15) 0.88449(14) 0.0471(7) Uani 1 1 d . . . . .
H9 H 0.406004 0.499500 0.877264 0.056 Uiso 1 1 calc R U . . .
C10 C 0.5205(3) 0.48684(16) 0.92748(15) 0.0560(9) Uani 1 1 d . . . . .
H10 H 0.486097 0.459379 0.949742 0.067 Uiso 1 1 calc R U . . .
C11 C 0.6170(3) 0.50299(15) 0.93762(15) 0.0549(8) Uani 1 1 d . . . . .
H11 H 0.649087 0.486675 0.967021 0.066 Uiso 1 1 calc R U . . .
C12 C 0.6689(3) 0.54350(15) 0.90486(14) 0.0476(7) Uani 1 1 d . . . . .
H12 H 0.735653 0.554243 0.912338 0.057 Uiso 1 1 calc R U . . .
C13 C 0.8068(3) 0.76550(15) 0.7501(2) 0.0601(10) Uani 1 1 d . . . . .
C14 C 0.8762(3) 0.73716(18) 0.7295(2) 0.0742(14) Uani 1 1 d . . . . .
H14 H 0.884099 0.701027 0.743651 0.089 Uiso 1 1 calc R U . . .
C15 C 0.9336(4) 0.7604(2) 0.6891(3) 0.111(2) Uani 1 1 d . . . . .
H15 H 0.981255 0.741060 0.677163 0.133 Uiso 1 1 calc R U . . .
C16 C 0.9212(5) 0.8117(2) 0.6662(4) 0.147(4) Uani 1 1 d . . . . .
H16 H 0.959415 0.826913 0.637892 0.176 Uiso 1 1 calc R U . . .
C17 C 0.8517(5) 0.8417(2) 0.6849(3) 0.119(3) Uani 1 1 d . . . . .
H17 H 0.842390 0.876680 0.668986 0.143 Uiso 1 1 calc R U . . .
C18 C 0.7972(4) 0.81910(17) 0.7270(2) 0.0804(15) Uani 1 1 d . . . . .
H18 H 0.752162 0.840047 0.740606 0.096 Uiso 1 1 calc R U . . .
C19 C 0.6899(2) 0.79609(13) 0.84460(15) 0.0423(6) Uani 1 1 d . . . . .
C20 C 0.7284(2) 0.82055(16) 0.90410(16) 0.0492(7) Uani 1 1 d . . . . .
H20 H 0.772115 0.802186 0.923543 0.059 Uiso 1 1 calc R U . . .
C21 C 0.7041(3) 0.87080(17) 0.93499(18) 0.0565(8) Uani 1 1 d . . . . .
H21 H 0.732092 0.886507 0.974612 0.068 Uiso 1 1 calc R U . . .
C22 C 0.6400(3) 0.89758(16) 0.90832(18) 0.0566(8) Uani 1 1 d . . . . .
H22 H 0.622521 0.931269 0.929544 0.068 Uiso 1 1 calc R U . . .
C23 C 0.6006(3) 0.87482(17) 0.84956(18) 0.0560(8) Uani 1 1 d . . . . .
H23 H 0.557206 0.893754 0.830616 0.067 Uiso 1 1 calc R U . . .
C24 C 0.6246(2) 0.82448(15) 0.81855(16) 0.0469(7) Uani 1 1 d . . . . .
H24 H 0.596061 0.809136 0.778978 0.056 Uiso 1 1 calc R U . . .
C25 C 0.4842(2) 0.55100(13) 0.68951(11) 0.0353(5) Uani 1 1 d . . . . .
C26 C 0.5247(2) 0.50481(14) 0.66384(13) 0.0400(6) Uani 1 1 d . . . . .
H26 H 0.584000 0.516080 0.649946 0.048 Uiso 1 1 calc R U . . .
C27 C 0.4804(2) 0.44315(14) 0.65822(15) 0.0465(7) Uani 1 1 d . . . . .
H27 H 0.510021 0.413092 0.641202 0.056 Uiso 1 1 calc R U . . .
C28 C 0.3927(3) 0.42530(15) 0.67747(15) 0.0495(7) Uani 1 1 d . . . . .
H28 H 0.361886 0.383240 0.672766 0.059 Uiso 1 1 calc R U . . .
C29 C 0.3509(2) 0.46925(15) 0.70348(15) 0.0456(7) Uani 1 1 d . . . . .
H29 H 0.291946 0.457304 0.717585 0.055 Uiso 1 1 calc R U . . .
C30 C 0.3954(2) 0.53126(14) 0.70901(12) 0.0390(6) Uani 1 1 d . . . . .
H30 H 0.365234 0.560910 0.726258 0.047 Uiso 1 1 calc R U . . .
C31 C 0.5924(2) 0.64124(14) 0.62335(14) 0.0450(7) Uani 1 1 d . . . . .
C32 C 0.5426(3) 0.60372(18) 0.57199(15) 0.0563(9) Uani 1 1 d . . . . .
H32 H 0.484820 0.576350 0.575103 0.068 Uiso 1 1 calc R U . . .
C33 C 0.5728(4) 0.6041(2) 0.51644(17) 0.0707(12) Uani 1 1 d . . . . .
H33 H 0.536612 0.577525 0.482712 0.085 Uiso 1 1 calc R U . . .
C34 C 0.6579(4) 0.6447(2) 0.5113(2) 0.0827(16) Uani 1 1 d . . . . .
H34 H 0.679360 0.646138 0.473683 0.099 Uiso 1 1 calc R U . . .
C35 C 0.7104(4) 0.6826(2) 0.5610(2) 0.0849(16) Uani 1 1 d . . . . .
H35 H 0.768499 0.709440 0.557527 0.102 Uiso 1 1 calc R U . . .
C36 C 0.6778(3) 0.68156(17) 0.61749(19) 0.0627(10) Uani 1 1 d . . . . .
H36 H 0.713784 0.708164 0.651281 0.075 Uiso 1 1 calc R U . . .
C37 C 0.1779(2) 0.69356(16) 0.66892(13) 0.0451(7) Uani 1 1 d . . . . .
C38 C 0.1172(3) 0.6479(2) 0.69138(18) 0.0644(10) Uani 1 1 d . . . . .
H38 H 0.137186 0.636816 0.727993 0.077 Uiso 1 1 calc R U . . .
C39 C 0.0289(3) 0.6185(2) 0.6619(2) 0.0710(11) Uani 1 1 d . . . . .
H39 H -0.010904 0.588157 0.678683 0.085 Uiso 1 1 calc R U . . .
C40 C -0.0017(3) 0.63312(19) 0.60789(16) 0.0566(8) Uani 1 1 d . . . . .
H40 H -0.062546 0.613384 0.587802 0.068 Uiso 1 1 calc R U . . .
C41 C 0.0570(3) 0.67634(18) 0.58397(15) 0.0556(8) Uani 1 1 d . . . . .
H41 H 0.037344 0.686002 0.546601 0.067 Uiso 1 1 calc R U . . .
C42 C 0.1451(3) 0.70614(17) 0.61393(14) 0.0503(7) Uani 1 1 d . . . . .
H42 H 0.184421 0.736115 0.596509 0.060 Uiso 1 1 calc R U . . .
C43 C 0.3117(3) 0.81948(17) 0.71182(13) 0.0496(7) Uani 1 1 d . . . . .
C44 C 0.2358(4) 0.8452(2) 0.6996(2) 0.0973(19) Uani 1 1 d . . . . .
H44 H 0.173588 0.820244 0.690963 0.117 Uiso 1 1 calc R U . . .
C45 C 0.2526(6) 0.9096(3) 0.7003(3) 0.134(3) Uani 1 1 d . . . . .
H45 H 0.201089 0.927216 0.691560 0.161 Uiso 1 1 calc R U . . .
C46 C 0.3430(6) 0.9470(2) 0.7136(2) 0.102(2) Uani 1 1 d . . . . .
H46 H 0.354540 0.989292 0.711018 0.122 Uiso 1 1 calc R U . . .
C47 C 0.4146(5) 0.9214(2) 0.7303(3) 0.0981(18) Uani 1 1 d . . . . .
H47 H 0.475562 0.946672 0.744048 0.118 Uiso 1 1 calc R U . . .
C48 C 0.3992(3) 0.85898(19) 0.7275(2) 0.0714(11) Uani 1 1 d . . . . .
H48 H 0.451569 0.842336 0.736839 0.086 Uiso 1 1 calc R U . . .
C49 C 0.62419(19) 0.66285(13) 0.76716(12) 0.0353(5) Uani 1 1 d . . . . .
C50 C 0.8638(2) 0.69145(17) 0.88211(19) 0.0561(9) Uani 1 1 d . . . . .
C51 C 0.8435(3) 0.69127(18) 0.94641(18) 0.0588(9) Uani 1 1 d . . . . .
H51A H 0.902764 0.697564 0.972479 0.071 Uiso 1 1 calc R U . . .
H51B H 0.812554 0.724219 0.958126 0.071 Uiso 1 1 calc R U . . .
H51C H 0.802147 0.651901 0.949685 0.071 Uiso 1 1 calc R U . . .
C52 C 0.9127(3) 0.63909(19) 0.8642(2) 0.0657(11) Uani 1 1 d . . . . .
H52A H 0.971171 0.645034 0.890911 0.079 Uiso 1 1 calc R U . . .
H52B H 0.870663 0.599772 0.866825 0.079 Uiso 1 1 calc R U . . .
H52C H 0.927079 0.639405 0.823409 0.079 Uiso 1 1 calc R U . . .
C53 C 0.9323(3) 0.75239(18) 0.8789(2) 0.0680(11) Uani 1 1 d . . . . .
H53A H 0.989811 0.757260 0.906251 0.082 Uiso 1 1 calc R U . . .
H53B H 0.948099 0.752654 0.838439 0.082 Uiso 1 1 calc R U . . .
H53C H 0.902647 0.786150 0.889972 0.082 Uiso 1 1 calc R U . . .
C54 C 0.51286(19) 0.69233(13) 0.86933(12) 0.0361(5) Uani 1 1 d . . . . .
C55 C 0.5235(2) 0.70212(15) 0.98515(12) 0.0433(6) Uani 1 1 d . . . . .
C56 C 0.4430(3) 0.6523(2) 0.99828(16) 0.0760(13) Uani 1 1 d . . . . .
H56A H 0.444490 0.654169 1.041231 0.091 Uiso 1 1 calc R U . . .
H56B H 0.382765 0.658524 0.981428 0.091 Uiso 1 1 calc R U . . .
H56C H 0.450296 0.612133 0.980607 0.091 Uiso 1 1 calc R U . . .
C57 C 0.6189(3) 0.6937(2) 1.00779(16) 0.0666(11) Uani 1 1 d . . . . .
H57A H 0.624949 0.696795 1.050992 0.080 Uiso 1 1 calc R U . . .
H57B H 0.625551 0.653426 0.990157 0.080 Uiso 1 1 calc R U . . .
H57C H 0.668237 0.725539 0.996891 0.080 Uiso 1 1 calc R U . . .
C58 C 0.5135(3) 0.76519(19) 1.01045(15) 0.0601(9) Uani 1 1 d . . . . .
H58A H 0.517034 0.769110 1.053655 0.072 Uiso 1 1 calc R U . . .
H58B H 0.564307 0.796279 0.999996 0.072 Uiso 1 1 calc R U . . .
H58C H 0.452570 0.770913 0.994052 0.072 Uiso 1 1 calc R U . . .
C59 C 0.3874(2) 0.70154(14) 0.76821(11) 0.0378(6) Uani 1 1 d . . . . .
C60 C 0.2803(2) 0.7337(2) 0.84252(14) 0.0568(9) Uani 1 1 d . . . . .
C61 C 0.3541(3) 0.7871(2) 0.87788(14) 0.0600(10) Uani 1 1 d . . . . .
H61A H 0.335803 0.797251 0.917217 0.072 Uiso 1 1 calc R U . . .
H61B H 0.414953 0.776049 0.882025 0.072 Uiso 1 1 calc R U . . .
H61C H 0.359458 0.822520 0.857309 0.072 Uiso 1 1 calc R U . . .
C62 C 0.2677(3) 0.6764(2) 0.87118(17) 0.0661(11) Uani 1 1 d . . . . .
H62A H 0.248583 0.684933 0.910548 0.079 Uiso 1 1 calc R U . . .
H62B H 0.219173 0.643533 0.846543 0.079 Uiso 1 1 calc R U . . .
H62C H 0.327373 0.663832 0.874921 0.079 Uiso 1 1 calc R U . . .
C63 C 0.1855(3) 0.7519(3) 0.83226(19) 0.0892(17) Uani 1 1 d . . . . .
H63A H 0.163652 0.762060 0.870488 0.107 Uiso 1 1 calc R U . . .
H63B H 0.194008 0.787505 0.811812 0.107 Uiso 1 1 calc R U . . .
H63C H 0.138850 0.717679 0.807969 0.107 Uiso 1 1 calc R U . . .
C64 C 0.3531(2) 0.63151(15) 0.63039(13) 0.0440(6) Uani 1 1 d . . . . .
C65 C 0.2493(4) 0.5488(2) 0.5442(2) 0.0747(12) Uani 1 1 d . . . . .
C66 C 0.2922(10) 0.5811(6) 0.4841(6) 0.107(4) Uiso 0.5 1 d . . P . .
C67 C 0.1501(9) 0.5497(6) 0.5347(6) 0.096(3) Uiso 0.5 1 d . . P . .
C68 C 0.2710(8) 0.4861(5) 0.5497(5) 0.074(3) Uiso 0.5 1 d . . P . .
C69 C 0.1484(7) 0.5250(5) 0.5771(5) 0.076(2) Uiso 0.5 1 d . . P . .
C70 C 0.2919(5) 0.4963(3) 0.5345(3) 0.0461(14) Uiso 0.5 1 d . . P . .
C71 C 0.2184(7) 0.5779(5) 0.4972(4) 0.073(2) Uiso 0.5 1 d . . P . .
C72 C 0.4906(2) 0.75250(14) 0.65518(13) 0.0444(7) Uani 1 1 d . . . . .
C73 C 0.5502(4) 0.8361(2) 0.59201(18) 0.0836(16) Uani 1 1 d . . . . .
C74 C 0.5821(4) 0.8056(3) 0.5392(2) 0.101(2) Uani 1 1 d . . . . .
H74A H 0.598400 0.834732 0.511937 0.121 Uiso 1 1 calc R U . . .
H74B H 0.637537 0.790790 0.551594 0.121 Uiso 1 1 calc R U . . .
H74C H 0.531463 0.770955 0.519277 0.121 Uiso 1 1 calc R U . . .
C75 C 0.6058(5) 0.8939(3) 0.6297(3) 0.119(2) Uani 1 1 d . . . . .
H75A H 0.623095 0.925376 0.604786 0.143 Uiso 1 1 calc R U . . .
H75B H 0.567903 0.907823 0.659170 0.143 Uiso 1 1 calc R U . . .
H75C H 0.663064 0.886599 0.649955 0.143 Uiso 1 1 calc R U . . .
C76 C 0.4525(5) 0.8539(3) 0.5706(2) 0.0944(17) Uani 1 1 d . . . . .
H76A H 0.464656 0.884130 0.543842 0.113 Uiso 1 1 calc R U . . .
H76B H 0.406706 0.817194 0.549782 0.113 Uiso 1 1 calc R U . . .
H76C H 0.427297 0.871218 0.605187 0.113 Uiso 1 1 calc R U . . .
C77 C 1.1975(2) 0.17532(15) 0.65584(13) 0.0426(6) Uani 1 1 d . . . . .
C78 C 1.2831(2) 0.21311(16) 0.68510(14) 0.0462(7) Uani 1 1 d . . . . .
H78 H 1.296550 0.215981 0.726754 0.055 Uiso 1 1 calc R U . . .
C79 C 1.3489(3) 0.24668(18) 0.65443(17) 0.0566(8) Uani 1 1 d . . . . .
H79 H 1.406631 0.271306 0.675310 0.068 Uiso 1 1 calc R U . . .
C80 C 1.3303(3) 0.2441(2) 0.59373(18) 0.0633(10) Uani 1 1 d . . . . .
H80 H 1.374655 0.267473 0.573182 0.076 Uiso 1 1 calc R U . . .
C81 C 1.2462(3) 0.2070(2) 0.56292(16) 0.0624(10) Uani 1 1 d . . . . .
H81 H 1.233143 0.205162 0.521358 0.075 Uiso 1 1 calc R U . . .
C82 C 1.1809(3) 0.17252(17) 0.59349(14) 0.0512(7) Uani 1 1 d . . . . .
H82 H 1.124503 0.146769 0.572059 0.061 Uiso 1 1 calc R U . . .
C83 C 1.1787(2) 0.12561(14) 0.76661(13) 0.0432(6) Uani 1 1 d . . . . .
C84 C 1.2423(3) 0.08748(17) 0.76287(16) 0.0567(8) Uani 1 1 d . . . . .
H84 H 1.243680 0.063716 0.725822 0.068 Uiso 1 1 calc R U . . .
C85 C 1.3028(3) 0.0835(2) 0.81145(19) 0.0735(12) Uani 1 1 d . . . . .
H85 H 1.344780 0.057402 0.807254 0.088 Uiso 1 1 calc R U . . .
C86 C 1.3023(4) 0.1176(2) 0.86623(18) 0.0736(12) Uani 1 1 d . . . . .
H86 H 1.342459 0.113936 0.899754 0.088 Uiso 1 1 calc R U . . .
C87 C 1.2434(3) 0.15671(18) 0.87162(16) 0.0630(10) Uani 1 1 d . . . . .
H87 H 1.244807 0.181371 0.908650 0.076 Uiso 1 1 calc R U . . .
C88 C 1.1811(3) 0.16045(15) 0.82285(13) 0.0459(7) Uani 1 1 d . . . . .
H88 H 1.139732 0.186919 0.827669 0.055 Uiso 1 1 calc R U . . .
C89 C 0.8814(3) 0.12739(17) 0.58446(15) 0.0519(8) Uani 1 1 d . . . . .
C90 C 0.9333(3) 0.17062(18) 0.55546(16) 0.0612(9) Uani 1 1 d . . . . .
H90 H 0.991019 0.196102 0.575388 0.073 Uiso 1 1 calc R U . . .
C91 C 0.9029(4) 0.1778(2) 0.49747(19) 0.0788(14) Uani 1 1 d . . . . .
H91 H 0.940293 0.207234 0.478442 0.095 Uiso 1 1 calc R U . . .
C92 C 0.8171(5) 0.1414(3) 0.4681(2) 0.0934(19) Uani 1 1 d . . . . .
H92 H 0.795670 0.145948 0.429106 0.112 Uiso 1 1 calc R U . . .
C93 C 0.7646(4) 0.0992(3) 0.4960(2) 0.0852(16) Uani 1 1 d . . . . .
H93 H 0.706058 0.074770 0.476247 0.102 Uiso 1 1 calc R U . . .
C94 C 0.7951(3) 0.0914(2) 0.55260(18) 0.0677(11) Uani 1 1 d . . . . .
H94 H 0.757331 0.061141 0.570601 0.081 Uiso 1 1 calc R U . . .
C95 C 0.8212(3) 0.07665(18) 0.69218(17) 0.0584(9) Uani 1 1 d . . . . .
C96 C 0.8117(3) 0.0233(2) 0.7180(2) 0.0748(13) Uani 1 1 d . . . . .
H96 H 0.860454 0.002069 0.716908 0.090 Uiso 1 1 calc R U . . .
C97 C 0.7334(5) 0.0004(3) 0.7452(3) 0.110(2) Uani 1 1 d . . . . .
H97 H 0.729232 -0.035582 0.762434 0.132 Uiso 1 1 calc R U . . .
C98 C 0.6602(5) 0.0317(4) 0.7467(3) 0.139(4) Uani 1 1 d . . . . .
H98 H 0.606400 0.016723 0.765084 0.167 Uiso 1 1 calc R U . . .
C99 C 0.6672(3) 0.0836(4) 0.7217(3) 0.119(3) Uani 1 1 d . . . . .
H99 H 0.617751 0.104242 0.722954 0.143 Uiso 1 1 calc R U . . .
C100 C 0.7464(3) 0.1073(3) 0.6939(2) 0.0787(14) Uani 1 1 d . . . . .
H100 H 0.749731 0.143235 0.676573 0.094 Uiso 1 1 calc R U . . .
C101 C 1.12561(19) 0.30401(12) 0.78090(12) 0.0339(5) Uani 1 1 d . . . . .
C102 C 1.2091(2) 0.33843(13) 0.76563(13) 0.0372(5) Uani 1 1 d . . . . .
H102 H 1.213412 0.341623 0.725158 0.045 Uiso 1 1 calc R U . . .
C103 C 1.2865(2) 0.36827(14) 0.80792(14) 0.0419(6) Uani 1 1 d . . . . .
H103 H 1.341904 0.390942 0.795807 0.050 Uiso 1 1 calc R U . . .
C104 C 1.2821(2) 0.36473(14) 0.86766(14) 0.0414(6) Uani 1 1 d . . . . .
H104 H 1.334160 0.385195 0.896449 0.050 Uiso 1 1 calc R U . . .
C105 C 1.2004(2) 0.33076(13) 0.88481(13) 0.0383(5) Uani 1 1 d . . . . .
H105 H 1.196905 0.327717 0.925379 0.046 Uiso 1 1 calc R U . . .
C106 C 1.12379(19) 0.30121(13) 0.84208(11) 0.0341(5) Uani 1 1 d . . . . .
H106 H 1.068654 0.278498 0.854490 0.041 Uiso 1 1 calc R U . . .
C107 C 1.0231(2) 0.30547(14) 0.66074(12) 0.0444(6) Uani 1 1 d . . . . .
C108 C 0.9616(3) 0.33985(18) 0.64257(15) 0.0577(9) Uani 1 1 d . . . . .
H108 H 0.908624 0.341409 0.662893 0.069 Uiso 1 1 calc R U . . .
C109 C 0.9755(4) 0.3724(2) 0.59499(18) 0.0804(14) Uani 1 1 d . . . . .
H109 H 0.932347 0.395582 0.583748 0.097 Uiso 1 1 calc R U . . .
C110 C 1.0520(4) 0.3705(2) 0.56450(17) 0.0824(15) Uani 1 1 d . . . . .
H110 H 1.061848 0.392721 0.532565 0.099 Uiso 1 1 calc R U . . .
C111 C 1.1133(4) 0.3364(2) 0.58079(16) 0.0698(12) Uani 1 1 d . . . . .
H111 H 1.165499 0.334655 0.559768 0.084 Uiso 1 1 calc R U . . .
C112 C 1.0994(3) 0.30435(16) 0.62817(14) 0.0523(8) Uani 1 1 d . . . . .
H112 H 1.142748 0.281027 0.638756 0.063 Uiso 1 1 calc R U . . .
C113 C 0.8550(2) 0.35659(16) 0.91550(14) 0.0467(7) Uani 1 1 d . . . . .
C114 C 0.9523(2) 0.36939(16) 0.93122(14) 0.0482(7) Uani 1 1 d . . . . .
H114 H 0.989330 0.351524 0.905648 0.058 Uiso 1 1 calc R U . . .
C115 C 0.9968(3) 0.40805(18) 0.98392(16) 0.0557(8) Uani 1 1 d . . . . .
H115 H 1.062931 0.415605 0.994384 0.067 Uiso 1 1 calc R U . . .
C116 C 0.9420(3) 0.4351(2) 1.02056(17) 0.0653(10) Uani 1 1 d . . . . .
H116 H 0.971142 0.461570 1.056190 0.078 Uiso 1 1 calc R U . . .
C117 C 0.8464(3) 0.4239(2) 1.00566(17) 0.0693(11) Uani 1 1 d . . . . .
H117 H 0.810005 0.443047 1.030719 0.083 Uiso 1 1 calc R U . . .
C118 C 0.8024(3) 0.38452(19) 0.95369(16) 0.0598(9) Uani 1 1 d . . . . .
H118 H 0.736087 0.376549 0.944134 0.072 Uiso 1 1 calc R U . . .
C119 C 0.6691(2) 0.29403(16) 0.83270(14) 0.0459(7) Uani 1 1 d . . . . .
C120 C 0.6390(2) 0.34844(18) 0.83109(16) 0.0534(8) Uani 1 1 d . . . . .
H120 H 0.684054 0.386554 0.838911 0.064 Uiso 1 1 calc R U . . .
C121 C 0.5442(3) 0.3471(2) 0.81820(18) 0.0597(9) Uani 1 1 d . . . . .
H121 H 0.524767 0.384109 0.817425 0.072 Uiso 1 1 calc R U . . .
C122 C 0.4779(3) 0.2916(2) 0.80647(18) 0.0644(10) Uani 1 1 d . . . . .
H122 H 0.413057 0.290926 0.798463 0.077 Uiso 1 1 calc R U . . .
C123 C 0.5054(3) 0.2375(2) 0.8063(2) 0.0679(11) Uani 1 1 d . . . . .
H123 H 0.459949 0.199553 0.797785 0.081 Uiso 1 1 calc R U . . .
C124 C 0.6013(2) 0.23887(18) 0.81895(17) 0.0539(8) Uani 1 1 d . . . . .
H124 H 0.620280 0.201532 0.818105 0.065 Uiso 1 1 calc R U . . .
C125 C 1.0110(2) 0.18087(13) 0.71038(11) 0.0367(5) Uani 1 1 d . . . . .
C126 C 1.0259(3) 0.01487(16) 0.62760(16) 0.0543(8) Uani 1 1 d . . . . .
C127 C 1.1105(3) 0.02009(19) 0.59217(18) 0.0662(10) Uani 1 1 d . . . . .
H12A H 1.112482 -0.020671 0.572881 0.079 Uiso 1 1 calc R U . . .
H12B H 1.103869 0.046054 0.562035 0.079 Uiso 1 1 calc R U . . .
H12C H 1.168808 0.038217 0.619066 0.079 Uiso 1 1 calc R U . . .
C128 C 1.0382(3) -0.02609(17) 0.67426(19) 0.0674(10) Uani 1 1 d . . . . .
H12D H 1.041634 -0.066387 0.654531 0.081 Uiso 1 1 calc R U . . .
H12E H 1.096353 -0.007446 0.701179 0.081 Uiso 1 1 calc R U . . .
H12F H 0.984419 -0.030595 0.696867 0.081 Uiso 1 1 calc R U . . .
C129 C 0.9353(3) -0.01522(19) 0.58544(18) 0.0675(11) Uani 1 1 d . . . . .
H12G H 0.939696 -0.055437 0.566033 0.081 Uiso 1 1 calc R U . . .
H12H H 0.881445 -0.020034 0.607935 0.081 Uiso 1 1 calc R U . . .
H12I H 0.926974 0.010557 0.555398 0.081 Uiso 1 1 calc R U . . .
C130 C 0.9537(2) 0.12043(15) 0.81827(15) 0.0478(7) Uani 1 1 d . . . . .
C131 C 0.9833(4) 0.0319(2) 0.8757(2) 0.0772(13) Uani 1 1 d . . . . .
C132 C 0.8888(5) -0.0103(3) 0.8788(5) 0.158(4) Uani 1 1 d . . . . .
H13A H 0.898239 -0.043173 0.900522 0.189 Uiso 1 1 calc R U . . .
H13B H 0.849230 0.012930 0.899255 0.189 Uiso 1 1 calc R U . . .
H13C H 0.857923 -0.027946 0.838579 0.189 Uiso 1 1 calc R U . . .
C133 C 1.0330(6) 0.0634(3) 0.9377(2) 0.117(2) Uani 1 1 d . . . . .
H13D H 1.045688 0.032440 0.961119 0.140 Uiso 1 1 calc R U . . .
H13E H 1.092507 0.091472 0.933946 0.140 Uiso 1 1 calc R U . . .
H13F H 0.992436 0.086322 0.957551 0.140 Uiso 1 1 calc R U . . .
C134 C 1.0452(4) -0.0018(2) 0.8421(2) 0.0866(15) Uani 1 1 d . . . . .
H13G H 1.057919 -0.034521 0.862946 0.104 Uiso 1 1 calc R U . . .
H13H H 1.013086 -0.019374 0.802140 0.104 Uiso 1 1 calc R U . . .
H13I H 1.104795 0.026847 0.839386 0.104 Uiso 1 1 calc R U . . .
C135 C 0.86380(19) 0.22253(14) 0.82646(12) 0.0385(6) Uani 1 1 d . . . . .
C136 C 0.7991(3) 0.18703(17) 0.91824(14) 0.0520(8) Uani 1 1 d . . . . .
C137 C 0.7328(3) 0.2128(2) 0.95799(18) 0.0731(12) Uani 1 1 d . . . . .
H13J H 0.722419 0.189126 0.990396 0.088 Uiso 1 1 calc R U . . .
H13K H 0.761719 0.255701 0.974399 0.088 Uiso 1 1 calc R U . . .
H13L H 0.672405 0.209834 0.934303 0.088 Uiso 1 1 calc R U . . .
C138 C 0.8958(3) 0.1937(2) 0.95385(16) 0.0598(9) Uani 1 1 d . . . . .
H13M H 0.888846 0.168665 0.985390 0.072 Uiso 1 1 calc R U . . .
H13N H 0.938397 0.180152 0.927489 0.072 Uiso 1 1 calc R U . . .
H13O H 0.921969 0.236676 0.971365 0.072 Uiso 1 1 calc R U . . .
C139 C 0.7532(3) 0.12143(19) 0.89001(17) 0.0593(9) Uani 1 1 d . . . . .
H13P H 0.744959 0.095649 0.920935 0.071 Uiso 1 1 calc R U . . .
H13Q H 0.691653 0.119632 0.868315 0.071 Uiso 1 1 calc R U . . .
H13R H 0.793398 0.106693 0.862560 0.071 Uiso 1 1 calc R U . . .
C140 C 0.9498(2) 0.36049(15) 0.78298(12) 0.0398(6) Uani 1 1 d . . . . .
C141 C 1.0539(2) 0.47178(14) 0.79273(14) 0.0430(6) Uani 1 1 d . . . . .
C142 C 1.1328(2) 0.47641(16) 0.84272(17) 0.0518(7) Uani 1 1 d . . . . .
H14A H 1.176933 0.516538 0.847580 0.062 Uiso 1 1 calc R U . . .
H14B H 1.105951 0.471343 0.879684 0.062 Uiso 1 1 calc R U . . .
H14C H 1.166266 0.444309 0.832948 0.062 Uiso 1 1 calc R U . . .
C143 C 0.9971(2) 0.51934(16) 0.80747(17) 0.0515(7) Uani 1 1 d . . . . .
H14D H 1.038112 0.560434 0.811400 0.062 Uiso 1 1 calc R U . . .
H14E H 0.945230 0.514104 0.775650 0.062 Uiso 1 1 calc R U . . .
H14F H 0.971612 0.513986 0.844814 0.062 Uiso 1 1 calc R U . . .
C144 C 1.0917(3) 0.47738(18) 0.73352(17) 0.0577(8) Uani 1 1 d . . . . .
H14G H 1.134634 0.517641 0.736138 0.069 Uiso 1 1 calc R U . . .
H14H H 1.125633 0.445463 0.724159 0.069 Uiso 1 1 calc R U . . .
H14I H 1.039128 0.472621 0.702281 0.069 Uiso 1 1 calc R U . . .
C145 C 0.7890(2) 0.26711(17) 0.70875(14) 0.0499(7) Uani 1 1 d . . . . .
C146 C 0.6583(3) 0.2564(2) 0.61932(18) 0.0714(12) Uani 1 1 d . . . . .
C147 C 0.7122(4) 0.2621(3) 0.5645(2) 0.109(2) Uani 1 1 d . . . . .
H14J H 0.667384 0.258690 0.529107 0.131 Uiso 1 1 calc R U . . .
H14K H 0.757608 0.301871 0.570666 0.131 Uiso 1 1 calc R U . . .
H14L H 0.745739 0.229401 0.559194 0.131 Uiso 1 1 calc R U . . .
C148 C 0.5878(4) 0.1967(3) 0.6135(3) 0.110(2) Uani 1 1 d . . . . .
H14M H 0.539898 0.192834 0.579632 0.132 Uiso 1 1 calc R U . . .
H14N H 0.619617 0.163163 0.607437 0.132 Uiso 1 1 calc R U . . .
H14O H 0.557710 0.194836 0.649742 0.132 Uiso 1 1 calc R U . . .
C149 C 0.6126(3) 0.3096(2) 0.6301(2) 0.0769(13) Uani 1 1 d . . . . .
H14P H 0.564322 0.307074 0.596739 0.092 Uiso 1 1 calc R U . . .
H14Q H 0.583467 0.308192 0.666656 0.092 Uiso 1 1 calc R U . . .
H14R H 0.660456 0.348066 0.633807 0.092 Uiso 1 1 calc R U . . .
C150 C 1.2075(7) -0.0353(5) 0.9622(5) 0.078(2) Uiso 0.5 1 d . . P . .
C151 C 1.2785(7) -0.0525(5) 0.9247(4) 0.076(2) Uiso 0.5 1 d . . P . .
C152 C 1.3632(4) -0.0038(3) 0.9353(3) 0.0441(12) Uiso 0.5 1 d . . P . .
C153 C 1.4300(7) -0.0199(4) 0.9000(4) 0.072(2) Uiso 0.5 1 d . . P . .
C154 C 1.5089(8) 0.0322(5) 0.9060(5) 0.083(3) Uiso 0.5 1 d . . P . .
C155 C 0.4694(9) 0.0314(6) 0.5671(6) 0.096(3) Uiso 0.5 1 d . . P . .
C156 C 0.4645(7) 0.0178(5) 0.5114(4) 0.074(2) Uiso 0.5 1 d . . P . .
C157 C 0.3926(13) 0.0665(9) 0.5924(9) 0.073(4) Uiso 0.25 1 d . . P . .

loop_
_atom_site_aniso_label
_atom_site_aniso_U_11
_atom_site_aniso_U_22
_atom_site_aniso_U_33
_atom_site_aniso_U_23
_atom_site_aniso_U_13
_atom_site_aniso_U_12
Ni1 0.03555(16) 0.03891(18) 0.02749(14) 0.00884(12) 0.01062(12) 0.01495(13)
Ni2 0.04681(19) 0.04258(19) 0.02655(15) 0.00916(13) 0.01182(13) 0.02060(15)
Ni3 0.03989(18) 0.03602(18) 0.03138(16) 0.00096(13) 0.01072(13) 0.00605(14)
Ni4 0.03542(17) 0.04223(19) 0.02937(16) -0.00242(13) 0.00218(12) 0.00911(14)
Si1 0.0365(4) 0.0342(4) 0.0427(4) 0.0045(3) 0.0074(3) 0.0130(3)
Si2 0.0365(4) 0.0325(4) 0.0564(5) 0.0039(3) 0.0174(3) 0.0104(3)
Si3 0.0414(4) 0.0364(4) 0.0312(3) 0.0100(3) 0.0156(3) 0.0148(3)
Si4 0.0465(4) 0.0551(5) 0.0293(3) 0.0104(3) 0.0082(3) 0.0262(4)
Si5 0.0424(4) 0.0371(4) 0.0284(3) 0.0018(3) 0.0087(3) 0.0089(3)
Si6 0.0445(4) 0.0404(4) 0.0369(4) -0.0057(3) 0.0051(3) 0.0066(3)
Si7 0.0401(4) 0.0359(4) 0.0257(3) 0.0020(3) 0.0059(3) 0.0079(3)
Si8 0.0372(4) 0.0504(5) 0.0350(4) -0.0065(3) 0.0050(3) 0.0112(3)
N1 0.0321(11) 0.0391(13) 0.0593(15) 0.0017(11) 0.0042(10) 0.0116(9)
N2 0.0399(11) 0.0402(12) 0.0295(10) 0.0058(9) 0.0052(8) 0.0101(9)
N3 0.0489(13) 0.0709(18) 0.0298(11) 0.0154(11) 0.0136(10) 0.0310(13)
N4 0.0710(18) 0.0550(16) 0.0383(13) 0.0036(12) 0.0005(12) 0.0312(15)
N5 0.098(2) 0.0376(13) 0.0376(13) 0.0088(11) 0.0224(15) 0.0139(14)
N6 0.0521(14) 0.0371(12) 0.0355(11) -0.0036(9) 0.0068(10) 0.0100(10)
N7 0.077(2) 0.0459(16) 0.0673(19) 0.0210(14) 0.0310(17) 0.0153(15)
N8 0.0415(12) 0.0537(15) 0.0334(11) 0.0007(10) 0.0116(9) 0.0110(11)
N9 0.0443(12) 0.0402(13) 0.0402(12) 0.0018(10) -0.0007(10) 0.0165(10)
N10 0.0496(15) 0.083(2) 0.0455(15) -0.0193(15) -0.0096(12) 0.0257(15)
C1 0.0400(14) 0.0387(14) 0.0484(15) 0.0015(12) 0.0067(11) 0.0173(11)
C2 0.0535(17) 0.0428(16) 0.0452(15) 0.0002(12) -0.0006(13) 0.0216(14)
C3 0.068(2) 0.0414(17) 0.0554(19) -0.0020(14) -0.0011(16) 0.0256(16)
C4 0.0494(17) 0.0531(19) 0.061(2) -0.0086(15) 0.0051(15) 0.0246(15)
C5 0.0471(16) 0.056(2) 0.0588(19) 0.0001(15) 0.0177(15) 0.0194(15)
C6 0.0442(15) 0.0440(16) 0.0599(19) 0.0055(14) 0.0184(14) 0.0169(13)
C7 0.0494(15) 0.0322(13) 0.0367(13) 0.0051(10) 0.0042(11) 0.0114(11)
C8 0.0520(15) 0.0353(13) 0.0356(13) 0.0069(10) 0.0055(11) 0.0115(12)
C9 0.0559(17) 0.0413(16) 0.0402(15) 0.0080(12) 0.0048(13) 0.0034(13)
C10 0.081(2) 0.0423(17) 0.0388(15) 0.0111(13) 0.0020(16) 0.0028(16)
C11 0.084(2) 0.0394(16) 0.0382(15) 0.0094(12) -0.0093(15) 0.0139(16)
C12 0.0590(18) 0.0392(15) 0.0443(15) 0.0034(12) -0.0027(13) 0.0169(14)
C13 0.0541(18) 0.0327(15) 0.092(3) -0.0027(16) 0.0414(19) 0.0024(13)
C14 0.057(2) 0.0464(19) 0.117(4) -0.005(2) 0.052(2) 0.0022(16)
C15 0.098(3) 0.046(2) 0.192(6) -0.005(3) 0.107(4) -0.001(2)
C16 0.186(6) 0.052(3) 0.219(8) 0.016(4) 0.173(7) 0.006(3)
C17 0.159(5) 0.047(2) 0.168(6) 0.024(3) 0.123(5) 0.013(3)
C18 0.101(3) 0.0336(17) 0.115(4) 0.012(2) 0.072(3) 0.0098(18)
C19 0.0387(13) 0.0331(13) 0.0570(17) 0.0041(12) 0.0175(12) 0.0097(11)
C20 0.0434(15) 0.0437(16) 0.0594(19) 0.0024(14) 0.0068(14) 0.0115(13)
C21 0.062(2) 0.0447(18) 0.059(2) -0.0052(15) 0.0088(16) 0.0132(15)
C22 0.063(2) 0.0430(17) 0.067(2) 0.0006(15) 0.0193(17) 0.0194(15)
C23 0.0579(19) 0.0525(19) 0.068(2) 0.0113(17) 0.0179(17) 0.0306(16)
C24 0.0502(16) 0.0449(16) 0.0504(17) 0.0070(13) 0.0137(13) 0.0187(13)
C25 0.0419(13) 0.0402(13) 0.0264(10) 0.0081(9) 0.0080(9) 0.0121(11)
C26 0.0451(14) 0.0407(14) 0.0373(13) 0.0072(11) 0.0101(11) 0.0140(12)
C27 0.0594(18) 0.0360(14) 0.0474(16) 0.0047(12) 0.0090(14) 0.0186(13)
C28 0.0616(19) 0.0343(14) 0.0520(17) 0.0087(13) 0.0078(15) 0.0091(13)
C29 0.0481(16) 0.0429(16) 0.0474(16) 0.0129(13) 0.0131(13) 0.0076(13)
C30 0.0436(14) 0.0437(15) 0.0335(12) 0.0097(11) 0.0110(11) 0.0134(12)
C31 0.0641(18) 0.0441(15) 0.0414(14) 0.0168(12) 0.0280(14) 0.0287(14)
C32 0.079(2) 0.064(2) 0.0380(15) 0.0155(15) 0.0261(16) 0.0303(19)
C33 0.114(3) 0.076(3) 0.0419(17) 0.0184(17) 0.038(2) 0.047(3)
C34 0.145(4) 0.063(2) 0.066(2) 0.025(2) 0.075(3) 0.044(3)
C35 0.122(4) 0.055(2) 0.096(3) 0.028(2) 0.081(3) 0.024(2)
C36 0.083(3) 0.0469(18) 0.069(2) 0.0159(16) 0.050(2) 0.0176(17)
C37 0.0501(16) 0.0582(18) 0.0347(13) 0.0130(12) 0.0087(12) 0.0244(14)
C38 0.064(2) 0.082(3) 0.052(2) 0.0334(19) -0.0001(17) 0.016(2)
C39 0.061(2) 0.086(3) 0.066(2) 0.036(2) 0.0001(19) 0.009(2)
C40 0.0528(18) 0.071(2) 0.0484(18) 0.0161(16) -0.0008(14) 0.0188(17)
C41 0.069(2) 0.065(2) 0.0346(14) 0.0143(14) 0.0007(14) 0.0181(18)
C42 0.0600(19) 0.062(2) 0.0323(13) 0.0122(13) 0.0064(13) 0.0183(16)
C43 0.070(2) 0.0571(19) 0.0306(13) 0.0032(12) 0.0046(13) 0.0363(17)
C44 0.103(4) 0.080(3) 0.102(4) -0.034(3) -0.044(3) 0.061(3)
C45 0.167(6) 0.075(4) 0.145(6) -0.037(4) -0.084(5) 0.071(4)
C46 0.183(7) 0.056(3) 0.064(3) -0.001(2) 0.009(3) 0.036(4)
C47 0.110(4) 0.051(2) 0.131(5) -0.013(3) 0.038(4) 0.023(3)
C48 0.073(3) 0.047(2) 0.093(3) -0.008(2) 0.018(2) 0.0211(19)
C49 0.0345(12) 0.0355(13) 0.0404(13) 0.0082(10) 0.0145(10) 0.0126(10)
C50 0.0362(15) 0.0500(18) 0.077(2) -0.0095(16) -0.0033(14) 0.0153(13)
C51 0.0513(18) 0.052(2) 0.068(2) -0.0106(16) -0.0109(16) 0.0218(16)
C52 0.0464(18) 0.059(2) 0.088(3) -0.014(2) -0.0041(17) 0.0264(16)
C53 0.0382(16) 0.054(2) 0.103(3) -0.009(2) 0.0070(18) 0.0062(15)
C54 0.0359(12) 0.0410(14) 0.0344(12) 0.0085(10) 0.0070(10) 0.0131(10)
C55 0.0495(15) 0.0542(17) 0.0274(11) 0.0065(11) 0.0033(11) 0.0159(13)
C56 0.087(3) 0.092(3) 0.0338(16) 0.0198(18) 0.0023(17) -0.013(2)
C57 0.072(2) 0.098(3) 0.0387(16) 0.0079(18) -0.0009(16) 0.043(2)
C58 0.079(2) 0.070(2) 0.0355(15) -0.0024(15) 0.0054(15) 0.035(2)
C59 0.0409(13) 0.0522(16) 0.0265(11) 0.0092(10) 0.0097(10) 0.0204(12)
C60 0.0506(17) 0.101(3) 0.0361(14) 0.0225(17) 0.0205(13) 0.0416(19)
C61 0.081(2) 0.086(3) 0.0316(14) 0.0109(15) 0.0166(15) 0.055(2)
C62 0.0496(18) 0.112(3) 0.0442(17) 0.031(2) 0.0191(15) 0.019(2)
C63 0.075(3) 0.174(5) 0.049(2) 0.031(3) 0.029(2) 0.079(3)
C64 0.0572(17) 0.0484(16) 0.0337(13) 0.0094(12) 0.0058(12) 0.0263(14)
C65 0.096(3) 0.064(2) 0.061(2) -0.0121(19) -0.024(2) 0.039(2)
C72 0.0644(18) 0.0418(15) 0.0344(13) 0.0083(11) 0.0176(13) 0.0222(14)
C73 0.133(4) 0.055(2) 0.0437(19) 0.0200(17) -0.005(2) -0.017(2)
C74 0.124(4) 0.159(5) 0.069(3) 0.069(3) 0.059(3) 0.085(4)
C75 0.147(6) 0.074(4) 0.122(5) 0.035(4) 0.012(4) -0.010(4)
C76 0.142(5) 0.090(4) 0.065(3) 0.028(3) 0.014(3) 0.048(4)
C77 0.0464(15) 0.0481(16) 0.0342(13) 0.0046(11) 0.0112(11) 0.0116(12)
C78 0.0471(15) 0.0517(17) 0.0395(14) 0.0073(12) 0.0112(12) 0.0091(13)
C79 0.0507(18) 0.062(2) 0.056(2) 0.0112(16) 0.0177(15) 0.0072(16)
C80 0.061(2) 0.075(3) 0.063(2) 0.0228(19) 0.0320(19) 0.0157(19)
C81 0.072(2) 0.081(3) 0.0418(17) 0.0149(17) 0.0287(17) 0.023(2)
C82 0.0550(18) 0.062(2) 0.0379(14) 0.0048(14) 0.0167(13) 0.0139(15)
C83 0.0541(16) 0.0380(14) 0.0356(13) 0.0024(11) 0.0067(12) 0.0087(12)
C84 0.068(2) 0.055(2) 0.0419(16) -0.0094(14) -0.0030(15) 0.0202(17)
C85 0.088(3) 0.077(3) 0.055(2) -0.0110(19) -0.018(2) 0.044(2)
C86 0.102(3) 0.065(2) 0.051(2) -0.0060(18) -0.022(2) 0.036(2)
C87 0.098(3) 0.053(2) 0.0374(16) -0.0011(14) -0.0067(17) 0.028(2)
C88 0.0646(19) 0.0385(15) 0.0336(13) 0.0038(11) 0.0037(13) 0.0124(13)
C89 0.0568(18) 0.0507(18) 0.0433(16) -0.0112(13) -0.0041(13) 0.0181(15)
C90 0.089(3) 0.053(2) 0.0414(16) -0.0041(14) 0.0004(17) 0.0284(19)
C91 0.127(4) 0.073(3) 0.046(2) 0.0015(18) -0.005(2) 0.053(3)
C92 0.130(5) 0.112(4) 0.047(2) -0.016(2) -0.023(3) 0.079(4)
C93 0.087(3) 0.105(4) 0.058(3) -0.025(3) -0.026(2) 0.049(3)
C94 0.057(2) 0.084(3) 0.053(2) -0.0247(19) -0.0089(16) 0.026(2)
C95 0.0483(17) 0.059(2) 0.0525(19) -0.0163(16) 0.0118(14) -0.0069(15)
C96 0.073(3) 0.056(2) 0.077(3) -0.010(2) 0.022(2) -0.0159(19)
C97 0.110(4) 0.100(4) 0.080(3) -0.017(3) 0.036(3) -0.050(4)
C98 0.089(4) 0.170(7) 0.096(5) -0.056(5) 0.043(4) -0.064(5)
C99 0.043(2) 0.191(7) 0.086(4) -0.066(4) 0.010(2) 0.003(3)
C100 0.050(2) 0.103(4) 0.064(2) -0.031(2) 0.0028(17) 0.008(2)
C101 0.0398(12) 0.0305(12) 0.0326(11) 0.0045(9) 0.0070(10) 0.0107(10)
C102 0.0400(13) 0.0361(13) 0.0379(13) 0.0084(10) 0.0093(10) 0.0109(11)
C103 0.0341(13) 0.0436(15) 0.0495(16) 0.0119(12) 0.0068(11) 0.0091(11)
C104 0.0381(13) 0.0414(15) 0.0439(15) 0.0084(12) -0.0014(11) 0.0097(11)
C105 0.0407(13) 0.0414(14) 0.0345(12) 0.0097(11) 0.0024(10) 0.0123(11)
C106 0.0349(12) 0.0375(13) 0.0305(11) 0.0064(9) 0.0061(9) 0.0090(10)
C107 0.0623(18) 0.0414(15) 0.0268(11) 0.0027(10) 0.0030(12) 0.0094(13)
C108 0.074(2) 0.060(2) 0.0341(14) 0.0060(14) -0.0085(15) 0.0131(18)
C109 0.110(4) 0.083(3) 0.044(2) 0.025(2) -0.019(2) 0.017(3)
C110 0.118(4) 0.085(3) 0.0342(17) 0.0253(19) -0.003(2) -0.001(3)
C111 0.099(3) 0.070(3) 0.0330(15) 0.0129(16) 0.0149(18) -0.002(2)
C112 0.070(2) 0.0512(18) 0.0326(13) 0.0061(12) 0.0117(14) 0.0058(16)
C113 0.0492(16) 0.0499(17) 0.0375(14) -0.0056(12) 0.0042(12) 0.0129(13)
C114 0.0483(16) 0.0522(18) 0.0426(15) -0.0052(13) -0.0004(12) 0.0188(14)
C115 0.0551(19) 0.057(2) 0.0486(18) -0.0101(15) -0.0110(14) 0.0180(16)
C116 0.075(2) 0.070(2) 0.0448(18) -0.0208(17) -0.0085(16) 0.028(2)
C117 0.075(2) 0.082(3) 0.0464(18) -0.0232(18) 0.0032(17) 0.031(2)
C118 0.0531(18) 0.073(2) 0.0479(18) -0.0173(17) 0.0040(14) 0.0212(17)
C119 0.0412(14) 0.0569(18) 0.0373(14) -0.0036(12) 0.0058(11) 0.0133(13)
C120 0.0474(17) 0.063(2) 0.0488(17) -0.0022(15) 0.0069(14) 0.0175(15)
C121 0.0509(18) 0.069(2) 0.061(2) -0.0026(18) -0.0017(15) 0.0295(17)
C122 0.0416(17) 0.082(3) 0.063(2) -0.012(2) -0.0013(15) 0.0193(17)
C123 0.0463(18) 0.067(2) 0.079(3) -0.014(2) 0.0028(17) 0.0073(17)
C124 0.0423(16) 0.055(2) 0.060(2) -0.0058(15) 0.0048(14) 0.0107(14)
C125 0.0424(13) 0.0377(13) 0.0280(11) 0.0001(9) 0.0102(10) 0.0060(11)
C126 0.070(2) 0.0427(17) 0.0454(16) -0.0100(13) 0.0047(15) 0.0145(15)
C127 0.083(3) 0.061(2) 0.055(2) -0.0123(17) 0.0203(19) 0.027(2)
C128 0.091(3) 0.0370(17) 0.067(2) -0.0060(16) -0.007(2) 0.0144(18)
C129 0.082(3) 0.050(2) 0.059(2) -0.0191(17) -0.0124(19) 0.0170(19)
C130 0.0551(17) 0.0423(16) 0.0449(15) 0.0035(12) 0.0211(14) 0.0056(13)
C131 0.113(4) 0.056(2) 0.080(3) 0.037(2) 0.043(3) 0.030(2)
C132 0.146(6) 0.097(5) 0.276(11) 0.121(6) 0.104(7) 0.037(4)
C133 0.221(8) 0.090(4) 0.068(3) 0.045(3) 0.039(4) 0.070(5)
C134 0.139(5) 0.068(3) 0.077(3) 0.037(2) 0.039(3) 0.048(3)
C135 0.0358(12) 0.0429(14) 0.0327(12) -0.0043(10) 0.0055(10) 0.0064(11)
C136 0.0604(19) 0.062(2) 0.0360(14) 0.0057(13) 0.0197(14) 0.0145(16)
C137 0.092(3) 0.091(3) 0.0476(19) 0.0159(19) 0.039(2) 0.030(2)
C138 0.072(2) 0.069(2) 0.0383(16) 0.0046(15) 0.0042(15) 0.0202(19)
C139 0.061(2) 0.067(2) 0.0521(19) 0.0147(17) 0.0244(16) 0.0100(17)
C140 0.0412(14) 0.0466(16) 0.0329(12) 0.0019(11) -0.0001(10) 0.0182(12)
C141 0.0442(15) 0.0371(14) 0.0489(16) 0.0034(12) 0.0023(12) 0.0154(12)
C142 0.0469(16) 0.0447(17) 0.062(2) -0.0035(14) -0.0036(14) 0.0178(14)
C143 0.0522(17) 0.0456(17) 0.0577(19) 0.0022(14) -0.0004(14) 0.0203(14)
C144 0.068(2) 0.0489(19) 0.058(2) 0.0077(15) 0.0154(17) 0.0143(17)
C145 0.0424(15) 0.064(2) 0.0381(14) -0.0090(14) 0.0000(12) 0.0147(14)
C146 0.058(2) 0.097(3) 0.052(2) -0.025(2) -0.0212(16) 0.037(2)
C147 0.098(4) 0.178(6) 0.049(2) -0.029(3) -0.022(2) 0.069(4)
C148 0.089(3) 0.085(4) 0.127(5) -0.034(3) -0.066(3) 0.029(3)
C149 0.051(2) 0.100(3) 0.074(3) -0.013(2) -0.0141(18) 0.031(2)

loop_
_atom_type_symbol
_atom_type_description
_atom_type_scat_dispersion_real
_atom_type_scat_dispersion_imag
_atom_type_scat_source
C C 0.0000 0.0000
;
International Tables for Crystallography
(Vol. C, Tables 4.2.6.8 and 6.1.1.4)
;
H H 0.0000 0.0000
;
International Tables for Crystallography
(Vol. C, Table 6.1.1.4)
;
N N 0.0000 0.0000
;
International Tables for Crystallography
(Vol. C, Tables 4.2.6.8 and 6.1.1.4)
;
Ni Ni 0.0000 0.0000
;
International Tables for Crystallography
(Vol. C, Tables 4.2.6.8 and 6.1.1.4)
;
Si Si 0.0000 0.0000
;
International Tables for Crystallography
(Vol. C, Tables 4.2.6.8 and 6.1.1.4)
;

loop_
_geom_angle_atom_site_label_1
_geom_angle_atom_site_label_2
_geom_angle_atom_site_label_3
_geom_angle
_geom_angle_site_symmetry_1
_geom_angle_site_symmetry_3
_geom_angle_publ_flag
C59 Ni1 C54 104.47(12) . . ?
C59 Ni1 C49 151.92(12) . . ?
C54 Ni1 C49 103.55(12) . . ?
C59 Ni1 Si3 106.42(9) . . ?
C54 Ni1 Si3 145.89(9) . . ?
C49 Ni1 Si3 47.30(9) . . ?
C59 Ni1 Ni2 49.05(8) . . ?
C54 Ni1 Ni2 153.28(9) . . ?
C49 Ni1 Ni2 102.87(9) . . ?
Si3 Ni1 Ni2 59.95(6) . . ?
C72 Ni2 C64 106.54(15) . . ?
C72 Ni2 C59 127.05(14) . . ?
C64 Ni2 C59 123.07(14) . . ?
C72 Ni2 Si4 99.83(11) . . ?
C64 Ni2 Si4 95.07(11) . . ?
C59 Ni2 Si4 61.29(9) . . ?
C72 Ni2 Si3 93.86(12) . . ?
C64 Ni2 Si3 88.68(11) . . ?
C59 Ni2 Si3 103.86(9) . . ?
Si4 Ni2 Si3 164.11(3) . . ?
C72 Ni2 Ni1 112.65(12) . . ?
C64 Ni2 Ni1 129.86(10) . . ?
C59 Ni2 Ni1 46.99(10) . . ?
Si4 Ni2 Ni1 107.39(4) . . ?
Si3 Ni2 Ni1 59.32(3) . . ?
C135 Ni3 C130 105.78(14) . . ?
C135 Ni3 C125 149.16(13) . . ?
C130 Ni3 C125 105.06(13) . . ?
C135 Ni3 Si7 105.10(11) . . ?
C130 Ni3 Si7 143.09(11) . . ?
C125 Ni3 Si7 46.60(9) . . ?
C135 Ni3 Ni4 48.65(10) . . ?
C130 Ni3 Ni4 154.20(10) . . ?
C125 Ni3 Ni4 100.56(9) . . ?
Si7 Ni3 Ni4 58.46(5) . . ?
C140 Ni4 C145 107.41(15) . . ?
C140 Ni4 C135 133.48(13) . . ?
C145 Ni4 C135 116.06(15) . . ?
C140 Ni4 Si8 95.20(10) . . ?
C145 Ni4 Si8 101.03(12) . . ?
C135 Ni4 Si8 61.79(10) . . ?
C140 Ni4 Si7 81.98(10) . . ?
C145 Ni4 Si7 101.27(12) . . ?
C135 Ni4 Si7 104.17(9) . . ?
Si8 Ni4 Si7 157.33(3) . . ?
C140 Ni4 Ni3 130.16(10) . . ?
C145 Ni4 Ni3 110.21(12) . . ?
C135 Ni4 Ni3 46.42(9) . . ?
Si8 Ni4 Ni3 108.17(4) . . ?
Si7 Ni4 Ni3 59.71(3) . . ?
N1 Si1 C49 90.32(14) . . ?
N1 Si1 C7 117.28(15) . . ?
C49 Si1 C7 119.40(14) . . ?
N1 Si1 C1 114.24(14) . . ?
C49 Si1 C1 113.36(14) . . ?
C7 Si1 C1 102.78(15) . . ?
N1 Si1 Si2 43.47(10) . . ?
C49 Si1 Si2 46.91(10) . . ?
C7 Si1 Si2 134.22(10) . . ?
C1 Si1 Si2 122.91(11) . . ?
N1 Si2 C49 90.67(14) . . ?
N1 Si2 C13 110.92(17) . . ?
C49 Si2 C13 118.61(16) . . ?
N1 Si2 C19 116.79(16) . . ?
C49 Si2 C19 116.05(14) . . ?
C13 Si2 C19 104.08(15) . . ?
N1 Si2 Si1 44.05(10) . . ?
C49 Si2 Si1 46.69(9) . . ?
C13 Si2 Si1 124.34(11) . . ?
C19 Si2 Si1 131.28(11) . . ?
C49 Si3 C25 111.72(12) . . ?
C49 Si3 C31 119.78(15) . . ?
C25 Si3 C31 102.54(13) . . ?
C49 Si3 Ni1 55.82(9) . . ?
C25 Si3 Ni1 105.77(9) . . ?
C31 Si3 Ni1 150.48(11) . . ?
C49 Si3 Ni2 111.31(9) . . ?
C25 Si3 Ni2 107.92(11) . . ?
C31 Si3 Ni2 102.55(10) . . ?
Ni1 Si3 Ni2 60.73(4) . . ?
N3 Si4 C37 110.36(14) . . ?
N3 Si4 C43 107.90(14) . . ?
C37 Si4 C43 108.88(16) . . ?
N3 Si4 C59 38.67(10) . . ?
C37 Si4 C59 128.33(15) . . ?
C43 Si4 C59 119.20(14) . . ?
N3 Si4 Ni2 88.92(9) . . ?
C37 Si4 Ni2 118.59(12) . . ?
C43 Si4 Ni2 119.64(12) . . ?
C59 Si4 Ni2 50.53(8) . . ?
N6 Si5 C125 90.23(14) . . ?
N6 Si5 C77 113.28(14) . . ?
C125 Si5 C77 113.59(14) . . ?
N6 Si5 C83 119.26(14) . . ?
C125 Si5 C83 119.58(13) . . ?
C77 Si5 C83 101.58(15) . . ?
N6 Si5 Si6 43.45(9) . . ?
C125 Si5 Si6 46.95(10) . . ?
C77 Si5 Si6 121.10(12) . . ?
C83 Si5 Si6 137.26(10) . . ?
N6 Si6 C125 90.00(14) . . ?
N6 Si6 C89 113.35(14) . . ?
C125 Si6 C89 118.63(16) . . ?
N6 Si6 C95 116.17(18) . . ?
C125 Si6 C95 115.08(14) . . ?
C89 Si6 C95 103.99(18) . . ?
N6 Si6 Si5 43.38(10) . . ?
C125 Si6 Si5 46.79(9) . . ?
C89 Si6 Si5 124.95(12) . . ?
C95 Si6 Si5 130.87(15) . . ?
C125 Si7 C107 115.94(13) . . ?
C125 Si7 C101 110.67(13) . . ?
C107 Si7 C101 104.15(14) . . ?
C125 Si7 Ni4 111.54(9) . . ?
C107 Si7 Ni4 107.66(11) . . ?
C101 Si7 Ni4 106.22(10) . . ?
C125 Si7 Ni3 55.34(9) . . ?
C107 Si7 Ni3 153.46(11) . . ?
C101 Si7 Ni3 102.27(10) . . ?
Ni4 Si7 Ni3 61.83(4) . . ?
N8 Si8 C113 105.64(15) . . ?
N8 Si8 C119 109.39(15) . . ?
C113 Si8 C119 111.01(14) . . ?
N8 Si8 C135 38.27(11) . . ?
C113 Si8 C135 118.57(14) . . ?
C119 Si8 C135 125.91(14) . . ?
N8 Si8 Ni4 88.92(9) . . ?
C113 Si8 Ni4 118.73(12) . . ?
C119 Si8 Ni4 119.32(11) . . ?
C135 Si8 Ni4 50.72(8) . . ?
C50 N1 Si2 134.5(2) . . ?
C50 N1 Si1 132.8(2) . . ?
Si2 N1 Si1 92.48(14) . . ?
C54 N2 C55 179.0(3) . . ?
C59 N3 C60 128.9(2) . . ?
C59 N3 Si4 85.14(16) . . ?
C60 N3 Si4 143.0(2) . . ?
C64 N4 C65 179.5(4) . . ?
C72 N5 C73 165.9(4) . . ?
C126 N6 Si5 133.5(2) . . ?
C126 N6 Si6 133.3(2) . . ?
Si5 N6 Si6 93.17(14) . . ?
C130 N7 C131 177.9(4) . . ?
C135 N8 C136 128.7(3) . . ?
C135 N8 Si8 85.7(2) . . ?
C136 N8 Si8 144.1(2) . . ?
C140 N9 C141 171.4(3) . . ?
C145 N10 C146 177.4(4) . . ?
C2 C1 C6 116.3(3) . . ?
C2 C1 Si1 123.6(2) . . ?
C6 C1 Si1 120.0(2) . . ?
C1 C2 C3 122.2(3) . . ?
C1 C2 H2 118.9 . . ?
C3 C2 H2 118.9 . . ?
C4 C3 C2 120.1(3) . . ?
C4 C3 H3 119.9 . . ?
C2 C3 H3 119.9 . . ?
C3 C4 C5 119.6(3) . . ?
C3 C4 H4 120.2 . . ?
C5 C4 H4 120.2 . . ?
C4 C5 C6 120.1(3) . . ?
C4 C5 H5 120.0 . . ?
C6 C5 H5 120.0 . . ?
C1 C6 C5 121.7(3) . . ?
C1 C6 H6 119.1 . . ?
C5 C6 H6 119.1 . . ?
C8 C7 C12 117.1(3) . . ?
C8 C7 Si1 119.2(2) . . ?
C12 C7 Si1 123.4(3) . . ?
C9 C8 C7 122.0(3) . . ?
C9 C8 H8 119.0 . . ?
C7 C8 H8 119.0 . . ?
C8 C9 C10 119.6(3) . . ?
C8 C9 H9 120.2 . . ?
C10 C9 H9 120.2 . . ?
C11 C10 C9 120.0(3) . . ?
C11 C10 H10 120.0 . . ?
C9 C10 H10 120.0 . . ?
C10 C11 C12 120.6(3) . . ?
C10 C11 H11 119.7 . . ?
C12 C11 H11 119.7 . . ?
C11 C12 C7 120.6(3) . . ?
C11 C12 H12 119.7 . . ?
C7 C12 H12 119.7 . . ?
C14 C13 C18 116.7(3) . . ?
C14 C13 Si2 120.8(3) . . ?
C18 C13 Si2 122.3(3) . . ?
C15 C14 C13 122.0(4) . . ?
C15 C14 H14 119.0 . . ?
C13 C14 H14 119.0 . . ?
C16 C15 C14 120.1(4) . . ?
C16 C15 H15 119.9 . . ?
C14 C15 H15 119.9 . . ?
C15 C16 C17 120.2(4) . . ?
C15 C16 H16 119.9 . . ?
C17 C16 H16 119.9 . . ?
C18 C17 C16 118.9(5) . . ?
C18 C17 H17 120.5 . . ?
C16 C17 H17 120.5 . . ?
C17 C18 C13 122.0(4) . . ?
C17 C18 H18 119.0 . . ?
C13 C18 H18 119.0 . . ?
C24 C19 C20 116.4(3) . . ?
C24 C19 Si2 120.3(3) . . ?
C20 C19 Si2 123.3(2) . . ?
C21 C20 C19 122.0(3) . . ?
C21 C20 H20 119.0 . . ?
C19 C20 H20 119.0 . . ?
C22 C21 C20 120.2(4) . . ?
C22 C21 H21 119.9 . . ?
C20 C21 H21 119.9 . . ?
C21 C22 C23 119.4(3) . . ?
C21 C22 H22 120.3 . . ?
C23 C22 H22 120.3 . . ?
C24 C23 C22 120.5(3) . . ?
C24 C23 H23 119.7 . . ?
C22 C23 H23 119.7 . . ?
C23 C24 C19 121.4(3) . . ?
C23 C24 H24 119.3 . . ?
C19 C24 H24 119.3 . . ?
C26 C25 C30 116.3(3) . . ?
C26 C25 Si3 122.4(2) . . ?
C30 C25 Si3 121.2(2) . . ?
C27 C26 C25 121.9(3) . . ?
C27 C26 H26 119.0 . . ?
C25 C26 H26 119.0 . . ?
C26 C27 C28 120.3(3) . . ?
C26 C27 H27 119.9 . . ?
C28 C27 H27 119.9 . . ?
C29 C28 C27 119.6(3) . . ?
C29 C28 H28 120.2 . . ?
C27 C28 H28 120.2 . . ?
C28 C29 C30 120.1(3) . . ?
C28 C29 H29 120.0 . . ?
C30 C29 H29 120.0 . . ?
C29 C30 C25 121.7(3) . . ?
C29 C30 H30 119.1 . . ?
C25 C30 H30 119.1 . . ?
C32 C31 C36 117.0(3) . . ?
C32 C31 Si3 119.8(3) . . ?
C36 C31 Si3 123.2(3) . . ?
C33 C32 C31 123.7(4) . . ?
C33 C32 H32 118.2 . . ?
C31 C32 H32 118.2 . . ?
C32 C33 C34 118.6(4) . . ?
C32 C33 H33 120.7 . . ?
C34 C33 H33 120.7 . . ?
C35 C34 C33 120.0(3) . . ?
C35 C34 H34 120.0 . . ?
C33 C34 H34 120.0 . . ?
C34 C35 C36 120.4(4) . . ?
C34 C35 H35 119.8 . . ?
C36 C35 H35 119.8 . . ?
C31 C36 C35 120.3(4) . . ?
C31 C36 H36 119.8 . . ?
C35 C36 H36 119.8 . . ?
C42 C37 C38 115.9(3) . . ?
C42 C37 Si4 121.4(3) . . ?
C38 C37 Si4 122.7(3) . . ?
C39 C38 C37 122.0(3) . . ?
C39 C38 H38 119.0 . . ?
C37 C38 H38 119.0 . . ?
C38 C39 C40 120.3(4) . . ?
C38 C39 H39 119.9 . . ?
C40 C39 H39 119.9 . . ?
C41 C40 C39 119.1(4) . . ?
C41 C40 H40 120.4 . . ?
C39 C40 H40 120.4 . . ?
C40 C41 C42 120.4(3) . . ?
C40 C41 H41 119.8 . . ?
C42 C41 H41 119.8 . . ?
C41 C42 C37 122.2(3) . . ?
C41 C42 H42 118.9 . . ?
C37 C42 H42 118.9 . . ?
C48 C43 C44 117.1(4) . . ?
C48 C43 Si4 120.4(3) . . ?
C44 C43 Si4 122.4(4) . . ?
C43 C44 C45 119.2(6) . . ?
C43 C44 H44 120.4 . . ?
C45 C44 H44 120.4 . . ?
C46 C45 C44 121.2(5) . . ?
C46 C45 H45 119.4 . . ?
C44 C45 H45 119.4 . . ?
C47 C46 C45 118.2(5) . . ?
C47 C46 H46 120.9 . . ?
C45 C46 H46 120.9 . . ?
C46 C47 C48 120.5(6) . . ?
C46 C47 H47 119.8 . . ?
C48 C47 H47 119.8 . . ?
C43 C48 C47 123.4(5) . . ?
C43 C48 H48 118.3 . . ?
C47 C48 H48 118.3 . . ?
Si3 C49 Si1 126.13(16) . . ?
Si3 C49 Si2 138.72(16) . . ?
Si1 C49 Si2 86.39(14) . . ?
Si3 C49 Ni1 76.88(11) . . ?
Si1 C49 Ni1 123.62(14) . . ?
Si2 C49 Ni1 107.86(14) . . ?
N1 C50 C51 110.9(3) . . ?
N1 C50 C53 111.5(3) . . ?
C51 C50 C53 108.3(3) . . ?
N1 C50 C52 109.0(3) . . ?
C51 C50 C52 108.9(3) . . ?
C53 C50 C52 108.1(3) . . ?
C50 C51 H51A 109.5 . . ?
C50 C51 H51B 109.5 . . ?
H51A C51 H51B 109.5 . . ?
C50 C51 H51C 109.5 . . ?
H51A C51 H51C 109.5 . . ?
H51B C51 H51C 109.5 . . ?
C50 C52 H52A 109.5 . . ?
C50 C52 H52B 109.5 . . ?
H52A C52 H52B 109.5 . . ?
C50 C52 H52C 109.5 . . ?
H52A C52 H52C 109.5 . . ?
H52B C52 H52C 109.5 . . ?
C50 C53 H53A 109.5 . . ?
C50 C53 H53B 109.5 . . ?
H53A C53 H53B 109.5 . . ?
C50 C53 H53C 109.5 . . ?
H53A C53 H53C 109.5 . . ?
H53B C53 H53C 109.5 . . ?
N2 C54 Ni1 177.9(2) . . ?
N2 C55 C57 107.4(3) . . ?
N2 C55 C58 108.6(3) . . ?
C57 C55 C58 110.1(3) . . ?
N2 C55 C56 107.1(3) . . ?
C57 C55 C56 112.3(3) . . ?
C58 C55 C56 111.1(3) . . ?
C55 C56 H56A 109.5 . . ?
C55 C56 H56B 109.5 . . ?
H56A C56 H56B 109.5 . . ?
C55 C56 H56C 109.5 . . ?
H56A C56 H56C 109.5 . . ?
H56B C56 H56C 109.5 . . ?
C55 C57 H57A 109.5 . . ?
C55 C57 H57B 109.5 . . ?
H57A C57 H57B 109.5 . . ?
C55 C57 H57C 109.5 . . ?
H57A C57 H57C 109.5 . . ?
H57B C57 H57C 109.5 . . ?
C55 C58 H58A 109.5 . . ?
C55 C58 H58B 109.5 . . ?
H58A C58 H58B 109.5 . . ?
C55 C58 H58C 109.5 . . ?
H58A C58 H58C 109.5 . . ?
H58B C58 H58C 109.5 . . ?
N3 C59 Ni1 151.9(2) . . ?
N3 C59 Ni2 123.8(2) . . ?
Ni1 C59 Ni2 83.96(11) . . ?
N3 C59 Si4 56.20(15) . . ?
Ni1 C59 Si4 149.64(14) . . ?
Ni2 C59 Si4 68.18(10) . . ?
N3 C60 C61 108.7(3) . . ?
N3 C60 C62 107.8(3) . . ?
C61 C60 C62 113.0(3) . . ?
N3 C60 C63 106.6(3) . . ?
C61 C60 C63 110.0(4) . . ?
C62 C60 C63 110.4(3) . . ?
C60 C61 H61A 109.5 . . ?
C60 C61 H61B 109.5 . . ?
H61A C61 H61B 109.5 . . ?
C60 C61 H61C 109.5 . . ?
H61A C61 H61C 109.5 . . ?
H61B C61 H61C 109.5 . . ?
C60 C62 H62A 109.5 . . ?
C60 C62 H62B 109.5 . . ?
H62A C62 H62B 109.5 . . ?
C60 C62 H62C 109.5 . . ?
H62A C62 H62C 109.5 . . ?
H62B C62 H62C 109.5 . . ?
C60 C63 H63A 109.5 . . ?
C60 C63 H63B 109.5 . . ?
H63A C63 H63B 109.5 . . ?
C60 C63 H63C 109.5 . . ?
H63A C63 H63C 109.5 . . ?
H63B C63 H63C 109.5 . . ?
N4 C64 Ni2 176.2(3) . . ?
C71 C65 C67 61.6(6) . . ?
C71 C65 N4 109.7(5) . . ?
C67 C65 N4 115.4(6) . . ?
C71 C65 C70 123.1(6) . . ?
C67 C65 C70 128.4(7) . . ?
N4 C65 C70 109.8(4) . . ?
C71 C65 C68 136.2(7) . . ?
C67 C65 C68 116.4(7) . . ?
N4 C65 C68 109.2(5) . . ?
C70 C65 C68 20.0(4) . . ?
C71 C65 C69 104.0(6) . . ?
C67 C65 C69 42.4(6) . . ?
N4 C65 C69 100.8(5) . . ?
C70 C65 C69 106.8(6) . . ?
C68 C65 C69 87.6(6) . . ?
C71 C65 C66 40.5(6) . . ?
C67 C65 C66 101.7(7) . . ?
N4 C65 C66 98.2(6) . . ?
C70 C65 C66 94.8(6) . . ?
C68 C65 C66 114.3(7) . . ?
C69 C65 C66 144.1(6) . . ?
C71 C66 C65 54.2(8) . . ?
C69 C67 C65 81.6(9) . . ?
C69 C67 C71 139.7(12) . . ?
C65 C67 C71 58.2(6) . . ?
C70 C68 C65 71.4(16) . . ?
C67 C69 C65 56.0(7) . . ?
C68 C70 C65 88.6(17) . . ?
C66 C71 C65 85.4(10) . . ?
C66 C71 C67 144.7(12) . . ?
C65 C71 C67 60.2(7) . . ?
N5 C72 Ni2 173.7(3) . . ?
N5 C73 C74 107.8(4) . . ?
N5 C73 C75 106.9(4) . . ?
C74 C73 C75 124.1(5) . . ?
N5 C73 C76 106.3(4) . . ?
C74 C73 C76 108.0(4) . . ?
C75 C73 C76 102.5(5) . . ?
C73 C74 H74A 109.5 . . ?
C73 C74 H74B 109.5 . . ?
H74A C74 H74B 109.5 . . ?
C73 C74 H74C 109.5 . . ?
H74A C74 H74C 109.5 . . ?
H74B C74 H74C 109.5 . . ?
C73 C75 H75A 109.5 . . ?
C73 C75 H75B 109.5 . . ?
H75A C75 H75B 109.5 . . ?
C73 C75 H75C 109.5 . . ?
H75A C75 H75C 109.5 . . ?
H75B C75 H75C 109.5 . . ?
C73 C76 H76A 109.5 . . ?
C73 C76 H76B 109.5 . . ?
H76A C76 H76B 109.5 . . ?
C73 C76 H76C 109.5 . . ?
H76A C76 H76C 109.5 . . ?
H76B C76 H76C 109.5 . . ?
C78 C77 C82 116.9(3) . . ?
C78 C77 Si5 120.4(2) . . ?
C82 C77 Si5 122.3(3) . . ?
C79 C78 C77 121.7(3) . . ?
C79 C78 H78 119.1 . . ?
C77 C78 H78 119.1 . . ?
C80 C79 C78 120.3(4) . . ?
C80 C79 H79 119.8 . . ?
C78 C79 H79 119.8 . . ?
C79 C80 C81 119.8(3) . . ?
C79 C80 H80 120.1 . . ?
C81 C80 H80 120.1 . . ?
C80 C81 C82 119.9(3) . . ?
C80 C81 H81 120.1 . . ?
C82 C81 H81 120.1 . . ?
C81 C82 C77 121.4(3) . . ?
C81 C82 H82 119.3 . . ?
C77 C82 H82 119.3 . . ?
C84 C83 C88 116.0(3) . . ?
C84 C83 Si5 123.2(2) . . ?
C88 C83 Si5 120.4(3) . . ?
C85 C84 C83 122.2(3) . . ?
C85 C84 H84 118.9 . . ?
C83 C84 H84 118.9 . . ?
C84 C85 C86 120.3(4) . . ?
C84 C85 H85 119.9 . . ?
C86 C85 H85 119.9 . . ?
C87 C86 C85 119.6(4) . . ?
C87 C86 H86 120.2 . . ?
C85 C86 H86 120.2 . . ?
C86 C87 C88 120.5(3) . . ?
C86 C87 H87 119.8 . . ?
C88 C87 H87 119.8 . . ?
C87 C88 C83 121.4(3) . . ?
C87 C88 H88 119.3 . . ?
C83 C88 H88 119.3 . . ?
C90 C89 C94 116.2(4) . . ?
C90 C89 Si6 120.5(3) . . ?
C94 C89 Si6 123.2(3) . . ?
C89 C90 C91 122.1(4) . . ?
C89 C90 H90 119.0 . . ?
C91 C90 H90 119.0 . . ?
C92 C91 C90 119.4(5) . . ?
C92 C91 H91 120.3 . . ?
C90 C91 H91 120.3 . . ?
C93 C92 C91 119.4(5) . . ?
C93 C92 H92 120.3 . . ?
C91 C92 H92 120.3 . . ?
C92 C93 C94 121.2(5) . . ?
C92 C93 H93 119.4 . . ?
C94 C93 H93 119.4 . . ?
C93 C94 C89 121.6(5) . . ?
C93 C94 H94 119.2 . . ?
C89 C94 H94 119.2 . . ?
C96 C95 C100 117.6(4) . . ?
C96 C95 Si6 125.3(3) . . ?
C100 C95 Si6 116.9(4) . . ?
C97 C96 C95 122.5(6) . . ?
C97 C96 H96 118.8 . . ?
C95 C96 H96 118.8 . . ?
C96 C97 C98 119.0(7) . . ?
C96 C97 H97 120.5 . . ?
C98 C97 H97 120.5 . . ?
C99 C98 C97 119.8(5) . . ?
C99 C98 H98 120.1 . . ?
C97 C98 H98 120.1 . . ?
C98 C99 C100 121.7(7) . . ?
C98 C99 H99 119.2 . . ?
C100 C99 H99 119.2 . . ?
C99 C100 C95 119.3(6) . . ?
C99 C100 H100 120.3 . . ?
C95 C100 H100 120.3 . . ?
C102 C101 C106 115.9(3) . . ?
C102 C101 Si7 125.8(2) . . ?
C106 C101 Si7 118.3(2) . . ?
C103 C102 C101 122.4(3) . . ?
C103 C102 H102 118.8 . . ?
C101 C102 H102 118.8 . . ?
C104 C103 C102 120.1(3) . . ?
C104 C103 H103 119.9 . . ?
C102 C103 H103 119.9 . . ?
C103 C104 C105 119.3(3) . . ?
C103 C104 H104 120.3 . . ?
C105 C104 H104 120.3 . . ?
C104 C105 C106 119.9(3) . . ?
C104 C105 H105 120.1 . . ?
C106 C105 H105 120.1 . . ?
C105 C106 C101 122.3(2) . . ?
C105 C106 H106 118.8 . . ?
C101 C106 H106 118.8 . . ?
C108 C107 C112 116.2(3) . . ?
C108 C107 Si7 126.1(3) . . ?
C112 C107 Si7 117.7(3) . . ?
C107 C108 C109 121.9(4) . . ?
C107 C108 H108 119.0 . . ?
C109 C108 H108 119.0 . . ?
C110 C109 C108 120.1(5) . . ?
C110 C109 H109 120.0 . . ?
C108 C109 H109 120.0 . . ?
C111 C110 C109 119.5(4) . . ?
C111 C110 H110 120.3 . . ?
C109 C110 H110 120.3 . . ?
C110 C111 C112 120.3(4) . . ?
C110 C111 H111 119.9 . . ?
C112 C111 H111 119.9 . . ?
C111 C112 C107 122.1(4) . . ?
C111 C112 H112 119.0 . . ?
C107 C112 H112 119.0 . . ?
C114 C113 C118 117.8(3) . . ?
C114 C113 Si8 119.4(2) . . ?
C118 C113 Si8 122.5(3) . . ?
C113 C114 C115 121.7(3) . . ?
C113 C114 H114 119.2 . . ?
C115 C114 H114 119.2 . . ?
C116 C115 C114 118.7(3) . . ?
C116 C115 H115 120.6 . . ?
C114 C115 H115 120.6 . . ?
C117 C116 C115 120.7(3) . . ?
C117 C116 H116 119.7 . . ?
C115 C116 H116 119.7 . . ?
C116 C117 C118 120.3(3) . . ?
C116 C117 H117 119.9 . . ?
C118 C117 H117 119.9 . . ?
C117 C118 C113 120.9(4) . . ?
C117 C118 H118 119.6 . . ?
C113 C118 H118 119.6 . . ?
C124 C119 C120 117.9(3) . . ?
C124 C119 Si8 121.7(3) . . ?
C120 C119 Si8 120.4(3) . . ?
C121 C120 C119 120.8(4) . . ?
C121 C120 H120 119.6 . . ?
C119 C120 H120 119.6 . . ?
C122 C121 C120 120.0(4) . . ?
C122 C121 H121 120.0 . . ?
C120 C121 H121 120.0 . . ?
C123 C122 C121 120.5(4) . . ?
C123 C122 H122 119.7 . . ?
C121 C122 H122 119.7 . . ?
C122 C123 C124 119.4(4) . . ?
C122 C123 H123 120.3 . . ?
C124 C123 H123 120.3 . . ?
C119 C124 C123 121.3(4) . . ?
C119 C124 H124 119.4 . . ?
C123 C124 H124 119.4 . . ?
Si7 C125 Si5 132.20(16) . . ?
Si7 C125 Si6 134.00(18) . . ?
Si5 C125 Si6 86.26(13) . . ?
Si7 C125 Ni3 78.06(10) . . ?
Si5 C125 Ni3 126.07(15) . . ?
Si6 C125 Ni3 100.24(13) . . ?
N6 C126 C129 110.3(3) . . ?
N6 C126 C128 109.5(3) . . ?
C129 C126 C128 108.9(3) . . ?
N6 C126 C127 110.9(3) . . ?
C129 C126 C127 109.0(3) . . ?
C128 C126 C127 108.2(4) . . ?
C126 C127 H12A 109.5 . . ?
C126 C127 H12B 109.5 . . ?
H12A C127 H12B 109.5 . . ?
C126 C127 H12C 109.5 . . ?
H12A C127 H12C 109.5 . . ?
H12B C127 H12C 109.5 . . ?
C126 C128 H12D 109.5 . . ?
C126 C128 H12E 109.5 . . ?
H12D C128 H12E 109.5 . . ?
C126 C128 H12F 109.5 . . ?
H12D C128 H12F 109.5 . . ?
H12E C128 H12F 109.5 . . ?
C126 C129 H12G 109.5 . . ?
C126 C129 H12H 109.5 . . ?
H12G C129 H12H 109.5 . . ?
C126 C129 H12I 109.5 . . ?
H12G C129 H12I 109.5 . . ?
H12H C129 H12I 109.5 . . ?
N7 C130 Ni3 177.7(4) . . ?
N7 C131 C134 107.5(3) . . ?
N7 C131 C132 107.8(5) . . ?
C134 C131 C132 111.1(5) . . ?
N7 C131 C133 106.9(4) . . ?
C134 C131 C133 111.5(5) . . ?
C132 C131 C133 111.7(5) . . ?
C131 C132 H13A 109.5 . . ?
C131 C132 H13B 109.5 . . ?
H13A C132 H13B 109.5 . . ?
C131 C132 H13C 109.5 . . ?
H13A C132 H13C 109.5 . . ?
H13B C132 H13C 109.5 . . ?
C131 C133 H13D 109.5 . . ?
C131 C133 H13E 109.5 . . ?
H13D C133 H13E 109.5 . . ?
C131 C133 H13F 109.5 . . ?
H13D C133 H13F 109.5 . . ?
H13E C133 H13F 109.5 . . ?
C131 C134 H13G 109.5 . . ?
C131 C134 H13H 109.5 . . ?
H13G C134 H13H 109.5 . . ?
C131 C134 H13I 109.5 . . ?
H13G C134 H13I 109.5 . . ?
H13H C134 H13I 109.5 . . ?
N8 C135 Ni3 151.6(3) . . ?
N8 C135 Ni4 123.4(2) . . ?
Ni3 C135 Ni4 84.92(12) . . ?
N8 C135 Si8 56.06(16) . . ?
Ni3 C135 Si8 152.30(17) . . ?
Ni4 C135 Si8 67.49(11) . . ?
N8 C136 C139 108.6(3) . . ?
N8 C136 C138 108.8(3) . . ?
C139 C136 C138 112.8(3) . . ?
N8 C136 C137 105.9(3) . . ?
C139 C136 C137 110.2(3) . . ?
C138 C136 C137 110.4(3) . . ?
C136 C137 H13J 109.5 . . ?
C136 C137 H13K 109.5 . . ?
H13J C137 H13K 109.5 . . ?
C136 C137 H13L 109.5 . . ?
H13J C137 H13L 109.5 . . ?
H13K C137 H13L 109.5 . . ?
C136 C138 H13M 109.5 . . ?
C136 C138 H13N 109.5 . . ?
H13M C138 H13N 109.5 . . ?
C136 C138 H13O 109.5 . . ?
H13M C138 H13O 109.5 . . ?
H13N C138 H13O 109.5 . . ?
C136 C139 H13P 109.5 . . ?
C136 C139 H13Q 109.5 . . ?
H13P C139 H13Q 109.5 . . ?
C136 C139 H13R 109.5 . . ?
H13P C139 H13R 109.5 . . ?
H13Q C139 H13R 109.5 . . ?
N9 C140 Ni4 177.9(3) . . ?
N9 C141 C143 107.7(3) . . ?
N9 C141 C144 108.0(3) . . ?
C143 C141 C144 110.8(3) . . ?
N9 C141 C142 107.3(3) . . ?
C143 C141 C142 111.2(3) . . ?
C144 C141 C142 111.6(3) . . ?
C141 C142 H14A 109.5 . . ?
C141 C142 H14B 109.5 . . ?
H14A C142 H14B 109.5 . . ?
C141 C142 H14C 109.5 . . ?
H14A C142 H14C 109.5 . . ?
H14B C142 H14C 109.5 . . ?
C141 C143 H14D 109.5 . . ?
C141 C143 H14E 109.5 . . ?
H14D C143 H14E 109.5 . . ?
C141 C143 H14F 109.5 . . ?
H14D C143 H14F 109.5 . . ?
H14E C143 H14F 109.5 . . ?
C141 C144 H14G 109.5 . . ?
C141 C144 H14H 109.5 . . ?
H14G C144 H14H 109.5 . . ?
C141 C144 H14I 109.5 . . ?
H14G C144 H14I 109.5 . . ?
H14H C144 H14I 109.5 . . ?
N10 C145 Ni4 175.7(3) . . ?
N10 C146 C148 109.3(4) . . ?
N10 C146 C149 107.7(3) . . ?
C148 C146 C149 111.3(4) . . ?
N10 C146 C147 106.1(3) . . ?
C148 C146 C147 112.8(4) . . ?
C149 C146 C147 109.3(5) . . ?
C146 C147 H14J 109.5 . . ?
C146 C147 H14K 109.5 . . ?
H14J C147 H14K 109.5 . . ?
C146 C147 H14L 109.5 . . ?
H14J C147 H14L 109.5 . . ?
H14K C147 H14L 109.5 . . ?
C146 C148 H14M 109.5 . . ?
C146 C148 H14N 109.5 . . ?
H14M C148 H14N 109.5 . . ?
C146 C148 H14O 109.5 . . ?
H14M C148 H14O 109.5 . . ?
H14N C148 H14O 109.5 . . ?
C146 C149 H14P 109.5 . . ?
C146 C149 H14Q 109.5 . . ?
H14P C149 H14Q 109.5 . . ?
C146 C149 H14R 109.5 . . ?
H14P C149 H14R 109.5 . . ?
H14Q C149 H14R 109.5 . . ?
C152 C151 C150 109.6(8) . . ?
C153 C152 C151 109.7(7) . . ?
C152 C153 C154 108.3(8) . . ?
C156 C155 C157 117.4(12) . . ?
C155 C156 C156 116.3(12) . 2_656 ?

loop_
_geom_bond_atom_site_label_1
_geom_bond_atom_site_label_2
_geom_bond_distance
_geom_bond_site_symmetry_2
_geom_bond_publ_flag
Ni1 C59 1.782(3) . ?
Ni1 C54 1.795(3) . ?
Ni1 C49 2.029(3) . ?
Ni1 Si3 2.3887(17) . ?
Ni1 Ni2 2.4229(17) . ?
Ni2 C72 1.816(3) . ?
Ni2 C64 1.822(4) . ?
Ni2 C59 1.840(3) . ?
Ni2 Si4 2.2129(16) . ?
Ni2 Si3 2.4042(17) . ?
Ni3 C135 1.784(3) . ?
Ni3 C130 1.789(4) . ?
Ni3 C125 2.019(3) . ?
Ni3 Si7 2.4020(15) . ?
Ni3 Ni4 2.4524(18) . ?
Ni4 C140 1.807(3) . ?
Ni4 C145 1.844(3) . ?
Ni4 C135 1.848(3) . ?
Ni4 Si8 2.2059(15) . ?
Ni4 Si7 2.3710(17) . ?
Si1 N1 1.734(3) . ?
Si1 C49 1.817(3) . ?
Si1 C7 1.859(3) . ?
Si1 C1 1.865(3) . ?
Si1 Si2 2.492(2) . ?
Si2 N1 1.717(3) . ?
Si2 C49 1.824(3) . ?
Si2 C13 1.861(3) . ?
Si2 C19 1.863(3) . ?
Si3 C49 1.803(3) . ?
Si3 C25 1.870(3) . ?
Si3 C31 1.875(3) . ?
Si4 N3 1.743(3) . ?
Si4 C37 1.835(4) . ?
Si4 C43 1.857(4) . ?
Si4 C59 2.091(3) . ?
Si5 N6 1.717(3) . ?
Si5 C125 1.823(3) . ?
Si5 C77 1.853(3) . ?
Si5 C83 1.855(3) . ?
Si5 Si6 2.495(2) . ?
Si6 N6 1.719(3) . ?
Si6 C125 1.827(3) . ?
Si6 C89 1.855(4) . ?
Si6 C95 1.869(4) . ?
Si7 C125 1.784(3) . ?
Si7 C107 1.878(3) . ?
Si7 C101 1.879(3) . ?
Si8 N8 1.751(3) . ?
Si8 C113 1.846(3) . ?
Si8 C119 1.848(3) . ?
Si8 C135 2.104(3) . ?
N1 C50 1.467(4) . ?
N2 C54 1.139(3) . ?
N2 C55 1.435(4) . ?
N3 C59 1.311(3) . ?
N3 C60 1.479(4) . ?
N4 C64 1.144(4) . ?
N4 C65 1.436(5) . ?
N5 C72 1.133(4) . ?
N5 C73 1.428(4) . ?
N6 C126 1.461(4) . ?
N7 C130 1.144(4) . ?
N7 C131 1.445(5) . ?
N8 C135 1.307(3) . ?
N8 C136 1.463(4) . ?
N9 C140 1.139(4) . ?
N9 C141 1.432(4) . ?
N10 C145 1.137(4) . ?
N10 C146 1.432(5) . ?
C1 C2 1.372(4) . ?
C1 C6 1.376(4) . ?
C2 C3 1.373(4) . ?
C2 H2 0.9300 . ?
C3 C4 1.352(5) . ?
C3 H3 0.9300 . ?
C4 C5 1.353(5) . ?
C4 H4 0.9300 . ?
C5 C6 1.381(4) . ?
C5 H5 0.9300 . ?
C6 H6 0.9300 . ?
C7 C8 1.377(4) . ?
C7 C12 1.384(4) . ?
C8 C9 1.362(4) . ?
C8 H8 0.9300 . ?
C9 C10 1.366(5) . ?
C9 H9 0.9300 . ?
C10 C11 1.345(6) . ?
C10 H10 0.9300 . ?
C11 C12 1.378(5) . ?
C11 H11 0.9300 . ?
C12 H12 0.9300 . ?
C13 C14 1.378(5) . ?
C13 C18 1.394(6) . ?
C14 C15 1.363(6) . ?
C14 H14 0.9300 . ?
C15 C16 1.354(9) . ?
C15 H15 0.9300 . ?
C16 C17 1.388(8) . ?
C16 H16 0.9300 . ?
C17 C18 1.363(6) . ?
C17 H17 0.9300 . ?
C18 H18 0.9300 . ?
C19 C24 1.373(5) . ?
C19 C20 1.388(5) . ?
C20 C21 1.367(5) . ?
C20 H20 0.9300 . ?
C21 C22 1.343(5) . ?
C21 H21 0.9300 . ?
C22 C23 1.370(6) . ?
C22 H22 0.9300 . ?
C23 C24 1.368(5) . ?
C23 H23 0.9300 . ?
C24 H24 0.9300 . ?
C25 C26 1.379(4) . ?
C25 C30 1.390(4) . ?
C26 C27 1.363(4) . ?
C26 H26 0.9300 . ?
C27 C28 1.366(5) . ?
C27 H27 0.9300 . ?
C28 C29 1.356(5) . ?
C28 H28 0.9300 . ?
C29 C30 1.370(4) . ?
C29 H29 0.9300 . ?
C30 H30 0.9300 . ?
C31 C32 1.366(5) . ?
C31 C36 1.380(5) . ?
C32 C33 1.363(4) . ?
C32 H32 0.9300 . ?
C33 C34 1.376(7) . ?
C33 H33 0.9300 . ?
C34 C35 1.356(8) . ?
C34 H34 0.9300 . ?
C35 C36 1.398(5) . ?
C35 H35 0.9300 . ?
C36 H36 0.9300 . ?
C37 C42 1.369(4) . ?
C37 C38 1.371(5) . ?
C38 C39 1.355(6) . ?
C38 H38 0.9300 . ?
C39 C40 1.359(5) . ?
C39 H39 0.9300 . ?
C40 C41 1.339(5) . ?
C40 H40 0.9300 . ?
C41 C42 1.358(5) . ?
C41 H41 0.9300 . ?
C42 H42 0.9300 . ?
C43 C48 1.350(6) . ?
C43 C44 1.366(5) . ?
C44 C45 1.397(8) . ?
C44 H44 0.9300 . ?
C45 C46 1.362(10) . ?
C45 H45 0.9300 . ?
C46 C47 1.332(9) . ?
C46 H46 0.9300 . ?
C47 C48 1.350(6) . ?
C47 H47 0.9300 . ?
C48 H48 0.9300 . ?
C50 C51 1.504(6) . ?
C50 C53 1.505(5) . ?
C50 C52 1.520(5) . ?
C51 H51A 0.9600 . ?
C51 H51B 0.9600 . ?
C51 H51C 0.9600 . ?
C52 H52A 0.9600 . ?
C52 H52B 0.9600 . ?
C52 H52C 0.9600 . ?
C53 H53A 0.9600 . ?
C53 H53B 0.9600 . ?
C53 H53C 0.9600 . ?
C55 C57 1.480(5) . ?
C55 C58 1.486(5) . ?
C55 C56 1.497(5) . ?
C56 H56A 0.9600 . ?
C56 H56B 0.9600 . ?
C56 H56C 0.9600 . ?
C57 H57A 0.9600 . ?
C57 H57B 0.9600 . ?
C57 H57C 0.9600 . ?
C58 H58A 0.9600 . ?
C58 H58B 0.9600 . ?
C58 H58C 0.9600 . ?
C60 C61 1.483(6) . ?
C60 C62 1.490(6) . ?
C60 C63 1.513(5) . ?
C61 H61A 0.9600 . ?
C61 H61B 0.9600 . ?
C61 H61C 0.9600 . ?
C62 H62A 0.9600 . ?
C62 H62B 0.9600 . ?
C62 H62C 0.9600 . ?
C63 H63A 0.9600 . ?
C63 H63B 0.9600 . ?
C63 H63C 0.9600 . ?
C65 C71 1.398(10) . ?
C65 C67 1.428(13) . ?
C65 C70 1.436(8) . ?
C65 C68 1.515(12) . ?
C65 C69 1.705(11) . ?
C65 C66 1.718(14) . ?
C66 C71 1.119(14) . ?
C67 C69 1.163(14) . ?
C67 C71 1.448(15) . ?
C68 C70 0.518(11) . ?
C73 C74 1.453(7) . ?
C73 C75 1.462(8) . ?
C73 C76 1.593(8) . ?
C74 H74A 0.9600 . ?
C74 H74B 0.9600 . ?
C74 H74C 0.9600 . ?
C75 H75A 0.9600 . ?
C75 H75B 0.9600 . ?
C75 H75C 0.9600 . ?
C76 H76A 0.9600 . ?
C76 H76B 0.9600 . ?
C76 H76C 0.9600 . ?
C77 C78 1.376(5) . ?
C77 C82 1.392(4) . ?
C78 C79 1.372(4) . ?
C78 H78 0.9300 . ?
C79 C80 1.358(6) . ?
C79 H79 0.9300 . ?
C80 C81 1.368(6) . ?
C80 H80 0.9300 . ?
C81 C82 1.375(5) . ?
C81 H81 0.9300 . ?
C82 H82 0.9300 . ?
C83 C84 1.381(5) . ?
C83 C88 1.386(4) . ?
C84 C85 1.357(5) . ?
C84 H84 0.9300 . ?
C85 C86 1.359(6) . ?
C85 H85 0.9300 . ?
C86 C87 1.347(6) . ?
C86 H86 0.9300 . ?
C87 C88 1.374(5) . ?
C87 H87 0.9300 . ?
C88 H88 0.9300 . ?
C89 C90 1.361(6) . ?
C89 C94 1.391(5) . ?
C90 C91 1.379(6) . ?
C90 H90 0.9300 . ?
C91 C92 1.368(8) . ?
C91 H91 0.9300 . ?
C92 C93 1.334(8) . ?
C92 H92 0.9300 . ?
C93 C94 1.354(6) . ?
C93 H93 0.9300 . ?
C94 H94 0.9300 . ?
C95 C96 1.378(6) . ?
C95 C100 1.398(6) . ?
C96 C97 1.364(6) . ?
C96 H96 0.9300 . ?
C97 C98 1.387(11) . ?
C97 H97 0.9300 . ?
C98 C99 1.342(12) . ?
C98 H98 0.9300 . ?
C99 C100 1.388(7) . ?
C99 H99 0.9300 . ?
C100 H100 0.9300 . ?
C101 C102 1.375(4) . ?
C101 C106 1.389(4) . ?
C102 C103 1.373(4) . ?
C102 H102 0.9300 . ?
C103 C104 1.364(4) . ?
C103 H103 0.9300 . ?
C104 C105 1.368(4) . ?
C104 H104 0.9300 . ?
C105 C106 1.371(4) . ?
C105 H105 0.9300 . ?
C106 H106 0.9300 . ?
C107 C108 1.362(5) . ?
C107 C112 1.380(5) . ?
C108 C109 1.377(5) . ?
C108 H108 0.9300 . ?
C109 C110 1.357(7) . ?
C109 H109 0.9300 . ?
C110 C111 1.342(7) . ?
C110 H110 0.9300 . ?
C111 C112 1.368(5) . ?
C111 H111 0.9300 . ?
C112 H112 0.9300 . ?
C113 C114 1.366(5) . ?
C113 C118 1.374(4) . ?
C114 C115 1.376(5) . ?
C114 H114 0.9300 . ?
C115 C116 1.367(5) . ?
C115 H115 0.9300 . ?
C116 C117 1.343(6) . ?
C116 H116 0.9300 . ?
C117 C118 1.369(5) . ?
C117 H117 0.9300 . ?
C118 H118 0.9300 . ?
C119 C124 1.366(5) . ?
C119 C120 1.379(5) . ?
C120 C121 1.360(5) . ?
C120 H120 0.9300 . ?
C121 C122 1.359(6) . ?
C121 H121 0.9300 . ?
C122 C123 1.350(6) . ?
C122 H122 0.9300 . ?
C123 C124 1.374(5) . ?
C123 H123 0.9300 . ?
C124 H124 0.9300 . ?
C126 C129 1.501(5) . ?
C126 C128 1.504(6) . ?
C126 C127 1.509(5) . ?
C127 H12A 0.9600 . ?
C127 H12B 0.9600 . ?
C127 H12C 0.9600 . ?
C128 H12D 0.9600 . ?
C128 H12E 0.9600 . ?
C128 H12F 0.9600 . ?
C129 H12G 0.9600 . ?
C129 H12H 0.9600 . ?
C129 H12I 0.9600 . ?
C131 C134 1.483(6) . ?
C131 C132 1.484(8) . ?
C131 C133 1.508(8) . ?
C132 H13A 0.9600 . ?
C132 H13B 0.9600 . ?
C132 H13C 0.9600 . ?
C133 H13D 0.9600 . ?
C133 H13E 0.9600 . ?
C133 H13F 0.9600 . ?
C134 H13G 0.9600 . ?
C134 H13H 0.9600 . ?
C134 H13I 0.9600 . ?
C136 C139 1.488(5) . ?
C136 C138 1.506(5) . ?
C136 C137 1.519(5) . ?
C137 H13J 0.9600 . ?
C137 H13K 0.9600 . ?
C137 H13L 0.9600 . ?
C138 H13M 0.9600 . ?
C138 H13N 0.9600 . ?
C138 H13O 0.9600 . ?
C139 H13P 0.9600 . ?
C139 H13Q 0.9600 . ?
C139 H13R 0.9600 . ?
C141 C143 1.497(4) . ?
C141 C144 1.497(5) . ?
C141 C142 1.498(5) . ?
C142 H14A 0.9600 . ?
C142 H14B 0.9600 . ?
C142 H14C 0.9600 . ?
C143 H14D 0.9600 . ?
C143 H14E 0.9600 . ?
C143 H14F 0.9600 . ?
C144 H14G 0.9600 . ?
C144 H14H 0.9600 . ?
C144 H14I 0.9600 . ?
C146 C148 1.465(7) . ?
C146 C149 1.481(6) . ?
C146 C147 1.524(7) . ?
C147 H14J 0.9600 . ?
C147 H14K 0.9600 . ?
C147 H14L 0.9600 . ?
C148 H14M 0.9600 . ?
C148 H14N 0.9600 . ?
C148 H14O 0.9600 . ?
C149 H14P 0.9600 . ?
C149 H14Q 0.9600 . ?
C149 H14R 0.9600 . ?
C150 C151 1.467(13) . ?
C151 C152 1.416(11) . ?
C152 C153 1.379(11) . ?
C153 C154 1.414(14) . ?
C155 C156 1.241(14) . ?
C155 C157 1.59(2) . ?
C156 C156 1.509(19) 2_656 ?

loop_
_geom_torsion_atom_site_label_1
_geom_torsion_atom_site_label_2
_geom_torsion_atom_site_label_3
_geom_torsion_atom_site_label_4
_geom_torsion
_geom_torsion_site_symmetry_1
_geom_torsion_site_symmetry_2
_geom_torsion_site_symmetry_3
_geom_torsion_site_symmetry_4
_geom_torsion_publ_flag
C49 Si2 N1 C50 176.9(3) . . . . ?
C13 Si2 N1 C50 55.8(4) . . . . ?
C19 Si2 N1 C50 -63.2(3) . . . . ?
Si1 Si2 N1 C50 174.0(4) . . . . ?
C49 Si2 N1 Si1 2.89(12) . . . . ?
C13 Si2 N1 Si1 -118.25(16) . . . . ?
C19 Si2 N1 Si1 122.75(14) . . . . ?
C49 Si1 N1 C50 -177.1(3) . . . . ?
C7 Si1 N1 C50 59.2(3) . . . . ?
C1 Si1 N1 C50 -61.2(3) . . . . ?
Si2 Si1 N1 C50 -174.2(4) . . . . ?
C49 Si1 N1 Si2 -2.90(12) . . . . ?
C7 Si1 N1 Si2 -126.63(14) . . . . ?
C1 Si1 N1 Si2 113.03(15) . . . . ?
C37 Si4 N3 C59 126.5(2) . . . . ?
C43 Si4 N3 C59 -114.6(2) . . . . ?
Ni2 Si4 N3 C59 6.27(19) . . . . ?
C37 Si4 N3 C60 -74.3(5) . . . . ?
C43 Si4 N3 C60 44.6(5) . . . . ?
C59 Si4 N3 C60 159.2(6) . . . . ?
Ni2 Si4 N3 C60 165.5(4) . . . . ?
C125 Si5 N6 C126 -178.9(3) . . . . ?
C77 Si5 N6 C126 65.1(3) . . . . ?
C83 Si5 N6 C126 -54.3(3) . . . . ?
Si6 Si5 N6 C126 176.5(4) . . . . ?
C125 Si5 N6 Si6 4.62(12) . . . . ?
C77 Si5 N6 Si6 -111.32(14) . . . . ?
C83 Si5 N6 Si6 129.24(14) . . . . ?
C125 Si6 N6 C126 178.9(3) . . . . ?
C89 Si6 N6 C126 -59.6(3) . . . . ?
C95 Si6 N6 C126 60.7(3) . . . . ?
Si5 Si6 N6 C126 -176.5(4) . . . . ?
C125 Si6 N6 Si5 -4.61(12) . . . . ?
C89 Si6 N6 Si5 116.85(16) . . . . ?
C95 Si6 N6 Si5 -122.79(16) . . . . ?
C113 Si8 N8 C135 -116.5(2) . . . . ?
C119 Si8 N8 C135 123.90(19) . . . . ?
Ni4 Si8 N8 C135 3.06(16) . . . . ?
C113 Si8 N8 C136 47.9(4) . . . . ?
C119 Si8 N8 C136 -71.6(4) . . . . ?
C135 Si8 N8 C136 164.5(5) . . . . ?
Ni4 Si8 N8 C136 167.5(4) . . . . ?
N1 Si1 C1 C2 119.1(3) . . . . ?
C49 Si1 C1 C2 -139.3(3) . . . . ?
C7 Si1 C1 C2 -9.0(3) . . . . ?
Si2 Si1 C1 C2 168.1(2) . . . . ?
N1 Si1 C1 C6 -64.5(3) . . . . ?
C49 Si1 C1 C6 37.1(3) . . . . ?
C7 Si1 C1 C6 167.3(3) . . . . ?
Si2 Si1 C1 C6 -15.6(3) . . . . ?
C6 C1 C2 C3 1.1(5) . . . . ?
Si1 C1 C2 C3 177.5(3) . . . . ?
C1 C2 C3 C4 -1.4(5) . . . . ?
C2 C3 C4 C5 0.2(6) . . . . ?
C3 C4 C5 C6 1.1(6) . . . . ?
C2 C1 C6 C5 0.3(5) . . . . ?
Si1 C1 C6 C5 -176.3(3) . . . . ?
C4 C5 C6 C1 -1.3(5) . . . . ?
N1 Si1 C7 C8 130.5(2) . . . . ?
C49 Si1 C7 C8 23.1(3) . . . . ?
C1 Si1 C7 C8 -103.3(3) . . . . ?
Si2 Si1 C7 C8 80.1(3) . . . . ?
N1 Si1 C7 C12 -56.4(3) . . . . ?
C49 Si1 C7 C12 -163.7(2) . . . . ?
C1 Si1 C7 C12 69.8(3) . . . . ?
Si2 Si1 C7 C12 -106.8(3) . . . . ?
C12 C7 C8 C9 -1.1(4) . . . . ?
Si1 C7 C8 C9 172.5(2) . . . . ?
C7 C8 C9 C10 1.0(5) . . . . ?
C8 C9 C10 C11 -0.3(5) . . . . ?
C9 C10 C11 C12 -0.2(5) . . . . ?
C10 C11 C12 C7 0.0(5) . . . . ?
C8 C7 C12 C11 0.6(4) . . . . ?
Si1 C7 C12 C11 -172.7(3) . . . . ?
N1 Si2 C13 C14 26.5(4) . . . . ?
C49 Si2 C13 C14 -76.4(4) . . . . ?
C19 Si2 C13 C14 152.9(4) . . . . ?
Si1 Si2 C13 C14 -21.4(5) . . . . ?
N1 Si2 C13 C18 -159.6(4) . . . . ?
C49 Si2 C13 C18 97.5(4) . . . . ?
C19 Si2 C13 C18 -33.2(4) . . . . ?
Si1 Si2 C13 C18 152.5(3) . . . . ?
C18 C13 C14 C15 0.7(8) . . . . ?
Si2 C13 C14 C15 175.0(5) . . . . ?
C13 C14 C15 C16 -2.3(10) . . . . ?
C14 C15 C16 C17 1.5(12) . . . . ?
C15 C16 C17 C18 0.7(12) . . . . ?
C16 C17 C18 C13 -2.3(10) . . . . ?
C14 C13 C18 C17 1.6(8) . . . . ?
Si2 C13 C18 C17 -172.5(5) . . . . ?
N1 Si2 C19 C24 -160.7(2) . . . . ?
C49 Si2 C19 C24 -55.5(3) . . . . ?
C13 Si2 C19 C24 76.7(3) . . . . ?
Si1 Si2 C19 C24 -109.6(2) . . . . ?
N1 Si2 C19 C20 19.8(3) . . . . ?
C49 Si2 C19 C20 125.0(3) . . . . ?
C13 Si2 C19 C20 -102.8(3) . . . . ?
Si1 Si2 C19 C20 70.9(3) . . . . ?
C24 C19 C20 C21 -1.0(5) . . . . ?
Si2 C19 C20 C21 178.5(3) . . . . ?
C19 C20 C21 C22 1.1(5) . . . . ?
C20 C21 C22 C23 -1.2(6) . . . . ?
C21 C22 C23 C24 1.4(6) . . . . ?
C22 C23 C24 C19 -1.4(5) . . . . ?
C20 C19 C24 C23 1.2(5) . . . . ?
Si2 C19 C24 C23 -178.4(3) . . . . ?
C49 Si3 C25 C26 -88.1(3) . . . . ?
C31 Si3 C25 C26 41.4(3) . . . . ?
Ni1 Si3 C25 C26 -147.0(2) . . . . ?
Ni2 Si3 C25 C26 149.2(2) . . . . ?
C49 Si3 C25 C30 92.5(2) . . . . ?
C31 Si3 C25 C30 -138.0(2) . . . . ?
Ni1 Si3 C25 C30 33.5(2) . . . . ?
Ni2 Si3 C25 C30 -30.2(2) . . . . ?
C30 C25 C26 C27 -0.4(4) . . . . ?
Si3 C25 C26 C27 -179.9(2) . . . . ?
C25 C26 C27 C28 0.9(5) . . . . ?
C26 C27 C28 C29 -1.5(5) . . . . ?
C27 C28 C29 C30 1.6(5) . . . . ?
C28 C29 C30 C25 -1.2(5) . . . . ?
C26 C25 C30 C29 0.6(4) . . . . ?
Si3 C25 C30 C29 -180.0(2) . . . . ?
C49 Si3 C31 C32 158.3(3) . . . . ?
C25 Si3 C31 C32 34.0(3) . . . . ?
Ni1 Si3 C31 C32 -129.3(3) . . . . ?
Ni2 Si3 C31 C32 -77.9(3) . . . . ?
C49 Si3 C31 C36 -21.2(3) . . . . ?
C25 Si3 C31 C36 -145.5(3) . . . . ?
Ni1 Si3 C31 C36 51.2(4) . . . . ?
Ni2 Si3 C31 C36 102.6(3) . . . . ?
C36 C31 C32 C33 0.2(5) . . . . ?
Si3 C31 C32 C33 -179.4(3) . . . . ?
C31 C32 C33 C34 -0.4(6) . . . . ?
C32 C33 C34 C35 0.9(7) . . . . ?
C33 C34 C35 C36 -1.2(7) . . . . ?
C32 C31 C36 C35 -0.5(5) . . . . ?
Si3 C31 C36 C35 179.1(3) . . . . ?
C34 C35 C36 C31 1.0(7) . . . . ?
N3 Si4 C37 C42 169.2(3) . . . . ?
C43 Si4 C37 C42 50.9(3) . . . . ?
C59 Si4 C37 C42 -151.0(2) . . . . ?
Ni2 Si4 C37 C42 -90.5(3) . . . . ?
N3 Si4 C37 C38 -12.8(4) . . . . ?
C43 Si4 C37 C38 -131.1(3) . . . . ?
C59 Si4 C37 C38 27.0(4) . . . . ?
Ni2 Si4 C37 C38 87.5(3) . . . . ?
C42 C37 C38 C39 -2.0(6) . . . . ?
Si4 C37 C38 C39 179.9(4) . . . . ?
C37 C38 C39 C40 1.0(7) . . . . ?
C38 C39 C40 C41 0.8(7) . . . . ?
C39 C40 C41 C42 -1.5(6) . . . . ?
C40 C41 C42 C37 0.3(6) . . . . ?
C38 C37 C42 C41 1.4(5) . . . . ?
Si4 C37 C42 C41 179.5(3) . . . . ?
N3 Si4 C43 C48 73.5(3) . . . . ?
C37 Si4 C43 C48 -166.7(3) . . . . ?
C59 Si4 C43 C48 32.9(4) . . . . ?
Ni2 Si4 C43 C48 -25.8(3) . . . . ?
N3 Si4 C43 C44 -105.8(4) . . . . ?
C37 Si4 C43 C44 13.9(4) . . . . ?
C59 Si4 C43 C44 -146.4(3) . . . . ?
Ni2 Si4 C43 C44 154.9(3) . . . . ?
C48 C43 C44 C45 3.8(8) . . . . ?
Si4 C43 C44 C45 -176.8(5) . . . . ?
C43 C44 C45 C46 -0.8(10) . . . . ?
C44 C45 C46 C47 -4.9(10) . . . . ?
C45 C46 C47 C48 7.4(9) . . . . ?
C44 C43 C48 C47 -1.4(7) . . . . ?
Si4 C43 C48 C47 179.2(4) . . . . ?
C46 C47 C48 C43 -4.4(9) . . . . ?
C25 Si3 C49 Si1 27.5(2) . . . . ?
C31 Si3 C49 Si1 -92.32(19) . . . . ?
Ni1 Si3 C49 Si1 122.25(18) . . . . ?
Ni2 Si3 C49 Si1 148.21(13) . . . . ?
C25 Si3 C49 Si2 163.0(2) . . . . ?
C31 Si3 C49 Si2 43.2(3) . . . . ?
Ni1 Si3 C49 Si2 -102.2(2) . . . . ?
Ni2 Si3 C49 Si2 -76.3(2) . . . . ?
C25 Si3 C49 Ni1 -94.77(12) . . . . ?
C31 Si3 C49 Ni1 145.42(12) . . . . ?
Ni2 Si3 C49 Ni1 25.96(9) . . . . ?
N1 Si1 C49 Si3 155.14(17) . . . . ?
C7 Si1 C49 Si3 -82.9(2) . . . . ?
C1 Si1 C49 Si3 38.4(2) . . . . ?
Si2 Si1 C49 Si3 152.4(2) . . . . ?
N1 Si1 C49 Si2 2.73(11) . . . . ?
C7 Si1 C49 Si2 124.69(13) . . . . ?
C1 Si1 C49 Si2 -113.98(14) . . . . ?
N1 Si1 C49 Ni1 -106.37(19) . . . . ?
C7 Si1 C49 Ni1 15.6(2) . . . . ?
C1 Si1 C49 Ni1 136.92(17) . . . . ?
Si2 Si1 C49 Ni1 -109.1(2) . . . . ?
N1 Si2 C49 Si3 -148.2(2) . . . . ?
C13 Si2 C49 Si3 -33.8(3) . . . . ?
C19 Si2 C49 Si3 91.3(2) . . . . ?
Si1 Si2 C49 Si3 -145.4(3) . . . . ?
N1 Si2 C49 Si1 -2.76(12) . . . . ?
C13 Si2 C49 Si1 111.64(17) . . . . ?
C19 Si2 C49 Si1 -123.25(14) . . . . ?
N1 Si2 C49 Ni1 121.47(15) . . . . ?
C13 Si2 C49 Ni1 -124.13(17) . . . . ?
C19 Si2 C49 Ni1 0.98(19) . . . . ?
Si1 Si2 C49 Ni1 124.23(17) . . . . ?
Si2 N1 C50 C51 107.8(4) . . . . ?
Si1 N1 C50 C51 -80.3(4) . . . . ?
Si2 N1 C50 C53 -12.9(5) . . . . ?
Si1 N1 C50 C53 158.9(3) . . . . ?
Si2 N1 C50 C52 -132.2(3) . . . . ?
Si1 N1 C50 C52 39.6(5) . . . . ?
C60 N3 C59 Ni1 -2.0(8) . . . . ?
Si4 N3 C59 Ni1 162.0(5) . . . . ?
C60 N3 C59 Ni2 -173.2(3) . . . . ?
Si4 N3 C59 Ni2 -9.1(3) . . . . ?
C60 N3 C59 Si4 -164.1(4) . . . . ?
C54 Ni1 C59 N3 3.3(6) . . . . ?
C49 Ni1 C59 N3 -173.1(4) . . . . ?
Si3 Ni1 C59 N3 168.6(5) . . . . ?
Ni2 Ni1 C59 N3 -172.6(6) . . . . ?
C54 Ni1 C59 Ni2 175.88(11) . . . . ?
C49 Ni1 C59 Ni2 -0.5(3) . . . . ?
Si3 Ni1 C59 Ni2 -18.75(12) . . . . ?
C54 Ni1 C59 Si4 152.8(3) . . . . ?
C49 Ni1 C59 Si4 -23.6(6) . . . . ?
Si3 Ni1 C59 Si4 -41.8(4) . . . . ?
Ni2 Ni1 C59 Si4 -23.1(3) . . . . ?
C72 Ni2 C59 N3 88.4(3) . . . . ?
C64 Ni2 C59 N3 -68.2(3) . . . . ?
Si4 Ni2 C59 N3 8.1(2) . . . . ?
Si3 Ni2 C59 N3 -165.8(3) . . . . ?
Ni1 Ni2 C59 N3 175.8(4) . . . . ?
C72 Ni2 C59 Ni1 -87.46(18) . . . . ?
C64 Ni2 C59 Ni1 116.00(15) . . . . ?
Si4 Ni2 C59 Ni1 -167.69(15) . . . . ?
Si3 Ni2 C59 Ni1 18.40(12) . . . . ?
C72 Ni2 C59 Si4 80.23(17) . . . . ?
C64 Ni2 C59 Si4 -76.31(16) . . . . ?
Si3 Ni2 C59 Si4 -173.92(5) . . . . ?
Ni1 Ni2 C59 Si4 167.69(15) . . . . ?
C59 N3 C60 C61 60.4(5) . . . . ?
Si4 N3 C60 C61 -92.6(4) . . . . ?
C59 N3 C60 C62 -62.5(5) . . . . ?
Si4 N3 C60 C62 144.5(4) . . . . ?
C59 N3 C60 C63 178.9(4) . . . . ?
Si4 N3 C60 C63 26.0(6) . . . . ?
C67 C65 C66 C71 7.3(11) . . . . ?
N4 C65 C66 C71 -110.9(9) . . . . ?
C70 C65 C66 C71 138.3(9) . . . . ?
C68 C65 C66 C71 133.7(10) . . . . ?
C69 C65 C66 C71 10.6(15) . . . . ?
C71 C65 C67 C69 -177.4(11) . . . . ?
N4 C65 C67 C69 -77.7(9) . . . . ?
C70 C65 C67 C69 71.2(11) . . . . ?
C68 C65 C67 C69 52.2(11) . . . . ?
C66 C65 C67 C69 177.2(9) . . . . ?
N4 C65 C67 C71 99.7(7) . . . . ?
C70 C65 C67 C71 -111.4(8) . . . . ?
C68 C65 C67 C71 -130.4(8) . . . . ?
C69 C65 C67 C71 177.4(11) . . . . ?
C66 C65 C67 C71 -5.4(8) . . . . ?
C71 C65 C68 C70 56(2) . . . . ?
C67 C65 C68 C70 131.8(17) . . . . ?
N4 C65 C68 C70 -95.4(17) . . . . ?
C69 C65 C68 C70 164.0(18) . . . . ?
C66 C65 C68 C70 13.5(19) . . . . ?
C71 C67 C69 C65 -3.4(14) . . . . ?
C71 C65 C69 C67 2.4(10) . . . . ?
N4 C65 C69 C67 116.1(9) . . . . ?
C70 C65 C69 C67 -129.2(9) . . . . ?
C68 C65 C69 C67 -134.9(10) . . . . ?
C66 C65 C69 C67 -4.7(15) . . . . ?
C71 C65 C70 C68 -136.6(17) . . . . ?
C67 C65 C70 C68 -59(2) . . . . ?
N4 C65 C70 C68 91.8(18) . . . . ?
C69 C65 C70 C68 -16.7(18) . . . . ?
C66 C65 C70 C68 -167.7(18) . . . . ?
C65 C66 C71 C67 -12.3(18) . . . . ?
C67 C65 C71 C66 -171.8(12) . . . . ?
N4 C65 C71 C66 79.2(10) . . . . ?
C70 C65 C71 C66 -52.4(11) . . . . ?
C68 C65 C71 C66 -72.2(13) . . . . ?
C69 C65 C71 C66 -173.6(9) . . . . ?
N4 C65 C71 C67 -109.0(7) . . . . ?
C70 C65 C71 C67 119.4(9) . . . . ?
C68 C65 C71 C67 99.6(11) . . . . ?
C69 C65 C71 C67 -1.8(8) . . . . ?
C66 C65 C71 C67 171.8(12) . . . . ?
C69 C67 C71 C66 18(3) . . . . ?
C65 C67 C71 C66 14(2) . . . . ?
C69 C67 C71 C65 4.0(17) . . . . ?
C72 N5 C73 C74 -83.9(16) . . . . ?
C72 N5 C73 C75 140.6(14) . . . . ?
C72 N5 C73 C76 31.6(17) . . . . ?
N6 Si5 C77 C78 -161.6(3) . . . . ?
C125 Si5 C77 C78 97.3(3) . . . . ?
C83 Si5 C77 C78 -32.5(3) . . . . ?
Si6 Si5 C77 C78 150.0(2) . . . . ?
N6 Si5 C77 C82 26.0(3) . . . . ?
C125 Si5 C77 C82 -75.1(3) . . . . ?
C83 Si5 C77 C82 155.2(3) . . . . ?
Si6 Si5 C77 C82 -22.4(3) . . . . ?
C82 C77 C78 C79 0.2(5) . . . . ?
Si5 C77 C78 C79 -172.6(3) . . . . ?
C77 C78 C79 C80 1.1(6) . . . . ?
C78 C79 C80 C81 -1.1(6) . . . . ?
C79 C80 C81 C82 -0.1(6) . . . . ?
C80 C81 C82 C77 1.3(6) . . . . ?
C78 C77 C82 C81 -1.4(5) . . . . ?
Si5 C77 C82 C81 171.2(3) . . . . ?
N6 Si5 C83 C84 62.8(3) . . . . ?
C125 Si5 C83 C84 171.7(3) . . . . ?
C77 Si5 C83 C84 -62.4(3) . . . . ?
Si6 Si5 C83 C84 114.5(3) . . . . ?
N6 Si5 C83 C88 -124.9(3) . . . . ?
C125 Si5 C83 C88 -16.1(3) . . . . ?
C77 Si5 C83 C88 109.8(3) . . . . ?
Si6 Si5 C83 C88 -73.2(3) . . . . ?
C88 C83 C84 C85 0.9(6) . . . . ?
Si5 C83 C84 C85 173.4(4) . . . . ?
C83 C84 C85 C86 0.1(7) . . . . ?
C84 C85 C86 C87 -1.9(8) . . . . ?
C85 C86 C87 C88 2.7(7) . . . . ?
C86 C87 C88 C83 -1.7(6) . . . . ?
C84 C83 C88 C87 -0.1(5) . . . . ?
Si5 C83 C88 C87 -172.9(3) . . . . ?
N6 Si6 C89 C90 -73.5(3) . . . . ?
C125 Si6 C89 C90 30.1(3) . . . . ?
C95 Si6 C89 C90 159.5(3) . . . . ?
Si5 Si6 C89 C90 -25.1(3) . . . . ?
N6 Si6 C89 C94 102.1(3) . . . . ?
C125 Si6 C89 C94 -154.3(3) . . . . ?
C95 Si6 C89 C94 -25.0(3) . . . . ?
Si5 Si6 C89 C94 150.5(3) . . . . ?
C94 C89 C90 C91 -0.9(5) . . . . ?
Si6 C89 C90 C91 175.0(3) . . . . ?
C89 C90 C91 C92 1.2(6) . . . . ?
C90 C91 C92 C93 -0.4(7) . . . . ?
C91 C92 C93 C94 -0.7(7) . . . . ?
C92 C93 C94 C89 1.0(7) . . . . ?
C90 C89 C94 C93 -0.2(6) . . . . ?
Si6 C89 C94 C93 -175.9(3) . . . . ?
N6 Si6 C95 C96 5.4(4) . . . . ?
C125 Si6 C95 C96 -97.9(3) . . . . ?
C89 Si6 C95 C96 130.7(3) . . . . ?
Si5 Si6 C95 C96 -44.4(4) . . . . ?
N6 Si6 C95 C100 -179.4(3) . . . . ?
C125 Si6 C95 C100 77.3(3) . . . . ?
C89 Si6 C95 C100 -54.1(3) . . . . ?
Si5 Si6 C95 C100 130.8(3) . . . . ?
C100 C95 C96 C97 -0.7(6) . . . . ?
Si6 C95 C96 C97 174.5(4) . . . . ?
C95 C96 C97 C98 0.3(8) . . . . ?
C96 C97 C98 C99 0.0(9) . . . . ?
C97 C98 C99 C100 0.0(9) . . . . ?
C98 C99 C100 C95 -0.4(7) . . . . ?
C96 C95 C100 C99 0.7(6) . . . . ?
Si6 C95 C100 C99 -174.9(3) . . . . ?
C125 Si7 C101 C102 100.6(2) . . . . ?
C107 Si7 C101 C102 -24.6(3) . . . . ?
Ni4 Si7 C101 C102 -138.1(2) . . . . ?
Ni3 Si7 C101 C102 158.0(2) . . . . ?
C125 Si7 C101 C106 -80.2(2) . . . . ?
C107 Si7 C101 C106 154.6(2) . . . . ?
Ni4 Si7 C101 C106 41.1(2) . . . . ?
Ni3 Si7 C101 C106 -22.8(2) . . . . ?
C106 C101 C102 C103 0.1(4) . . . . ?
Si7 C101 C102 C103 179.3(2) . . . . ?
C101 C102 C103 C104 -0.4(4) . . . . ?
C102 C103 C104 C105 0.6(4) . . . . ?
C103 C104 C105 C106 -0.6(4) . . . . ?
C104 C105 C106 C101 0.4(4) . . . . ?
C102 C101 C106 C105 -0.1(4) . . . . ?
Si7 C101 C106 C105 -179.4(2) . . . . ?
C125 Si7 C107 C108 124.2(3) . . . . ?
C101 Si7 C107 C108 -114.0(3) . . . . ?
Ni4 Si7 C107 C108 -1.5(3) . . . . ?
Ni3 Si7 C107 C108 60.4(4) . . . . ?
C125 Si7 C107 C112 -57.9(3) . . . . ?
C101 Si7 C107 C112 63.9(3) . . . . ?
Ni4 Si7 C107 C112 176.4(2) . . . . ?
Ni3 Si7 C107 C112 -121.7(3) . . . . ?
C112 C107 C108 C109 -0.9(5) . . . . ?
Si7 C107 C108 C109 177.0(3) . . . . ?
C107 C108 C109 C110 0.3(7) . . . . ?
C108 C109 C110 C111 0.5(7) . . . . ?
C109 C110 C111 C112 -0.7(7) . . . . ?
C110 C111 C112 C107 0.0(6) . . . . ?
C108 C107 C112 C111 0.8(5) . . . . ?
Si7 C107 C112 C111 -177.4(3) . . . . ?
N8 Si8 C113 C114 67.8(3) . . . . ?
C119 Si8 C113 C114 -173.7(3) . . . . ?
C135 Si8 C113 C114 28.7(3) . . . . ?
Ni4 Si8 C113 C114 -29.7(3) . . . . ?
N8 Si8 C113 C118 -104.9(3) . . . . ?
C119 Si8 C113 C118 13.6(4) . . . . ?
C135 Si8 C113 C118 -144.0(3) . . . . ?
Ni4 Si8 C113 C118 157.6(3) . . . . ?
C118 C113 C114 C115 1.1(6) . . . . ?
Si8 C113 C114 C115 -171.9(3) . . . . ?
C113 C114 C115 C116 -1.4(6) . . . . ?
C114 C115 C116 C117 0.4(7) . . . . ?
C115 C116 C117 C118 0.8(7) . . . . ?
C116 C117 C118 C113 -1.1(7) . . . . ?
C114 C113 C118 C117 0.1(6) . . . . ?
Si8 C113 C118 C117 172.9(4) . . . . ?
N8 Si8 C119 C124 -20.2(3) . . . . ?
C113 Si8 C119 C124 -136.4(3) . . . . ?
C135 Si8 C119 C124 19.2(4) . . . . ?
Ni4 Si8 C119 C124 79.8(3) . . . . ?
N8 Si8 C119 C120 162.6(2) . . . . ?
C113 Si8 C119 C120 46.4(3) . . . . ?
C135 Si8 C119 C120 -158.0(2) . . . . ?
Ni4 Si8 C119 C120 -97.4(3) . . . . ?
C124 C119 C120 C121 2.2(5) . . . . ?
Si8 C119 C120 C121 179.5(3) . . . . ?
C119 C120 C121 C122 -0.3(6) . . . . ?
C120 C121 C122 C123 -1.3(6) . . . . ?
C121 C122 C123 C124 0.8(7) . . . . ?
C120 C119 C124 C123 -2.7(5) . . . . ?
Si8 C119 C124 C123 -179.9(3) . . . . ?
C122 C123 C124 C119 1.2(6) . . . . ?
C107 Si7 C125 Si5 80.8(2) . . . . ?
C101 Si7 C125 Si5 -37.5(2) . . . . ?
Ni4 Si7 C125 Si5 -155.51(16) . . . . ?
Ni3 Si7 C125 Si5 -128.4(2) . . . . ?
C107 Si7 C125 Si6 -58.1(2) . . . . ?
C101 Si7 C125 Si6 -176.35(17) . . . . ?
Ni4 Si7 C125 Si6 65.6(2) . . . . ?
Ni3 Si7 C125 Si6 92.8(2) . . . . ?
C107 Si7 C125 Ni3 -150.83(13) . . . . ?
C101 Si7 C125 Ni3 90.88(13) . . . . ?
Ni4 Si7 C125 Ni3 -27.14(10) . . . . ?
N6 Si5 C125 Si7 -156.0(2) . . . . ?
C77 Si5 C125 Si7 -40.4(2) . . . . ?
C83 Si5 C125 Si7 79.6(2) . . . . ?
Si6 Si5 C125 Si7 -151.7(3) . . . . ?
N6 Si5 C125 Si6 -4.35(12) . . . . ?
C77 Si5 C125 Si6 111.31(15) . . . . ?
C83 Si5 C125 Si6 -128.71(13) . . . . ?
N6 Si5 C125 Ni3 95.60(19) . . . . ?
C77 Si5 C125 Ni3 -148.75(17) . . . . ?
C83 Si5 C125 Ni3 -28.8(2) . . . . ?
Si6 Si5 C125 Ni3 99.9(2) . . . . ?
N6 Si6 C125 Si7 155.1(2) . . . . ?
C89 Si6 C125 Si7 38.3(3) . . . . ?
C95 Si6 C125 Si7 -85.8(3) . . . . ?
Si5 Si6 C125 Si7 150.8(3) . . . . ?
N6 Si6 C125 Si5 4.34(12) . . . . ?
C89 Si6 C125 Si5 -112.50(15) . . . . ?
C95 Si6 C125 Si5 123.48(18) . . . . ?
N6 Si6 C125 Ni3 -121.66(14) . . . . ?
C89 Si6 C125 Ni3 121.50(16) . . . . ?
C95 Si6 C125 Ni3 -2.5(2) . . . . ?
Si5 Si6 C125 Ni3 -126.00(17) . . . . ?
Si5 N6 C126 C129 -167.1(3) . . . . ?
Si6 N6 C126 C129 8.0(5) . . . . ?
Si5 N6 C126 C128 73.1(4) . . . . ?
Si6 N6 C126 C128 -111.7(3) . . . . ?
Si5 N6 C126 C127 -46.2(4) . . . . ?
Si6 N6 C126 C127 128.9(3) . . . . ?
C136 N8 C135 Ni3 10.1(7) . . . . ?
Si8 N8 C135 Ni3 178.5(4) . . . . ?
C136 N8 C135 Ni4 -172.8(3) . . . . ?
Si8 N8 C135 Ni4 -4.4(2) . . . . ?
C136 N8 C135 Si8 -168.4(4) . . . . ?
C130 Ni3 C135 N8 -6.4(5) . . . . ?
C125 Ni3 C135 N8 173.5(4) . . . . ?
Si7 Ni3 C135 N8 -165.9(5) . . . . ?
Ni4 Ni3 C135 N8 177.6(6) . . . . ?
C130 Ni3 C135 Ni4 175.98(13) . . . . ?
C125 Ni3 C135 Ni4 -4.1(3) . . . . ?
Si7 Ni3 C135 Ni4 16.45(10) . . . . ?
C130 Ni3 C135 Si8 170.9(3) . . . . ?
C125 Ni3 C135 Si8 -9.2(5) . . . . ?
Si7 Ni3 C135 Si8 11.3(4) . . . . ?
Ni4 Ni3 C135 Si8 -5.1(3) . . . . ?
C140 Ni4 C135 N8 72.4(3) . . . . ?
C145 Ni4 C135 N8 -84.9(3) . . . . ?
Si8 Ni4 C135 N8 3.9(2) . . . . ?
Si7 Ni4 C135 N8 164.8(2) . . . . ?
Ni3 Ni4 C135 N8 -178.6(3) . . . . ?
C140 Ni4 C135 Ni3 -108.95(16) . . . . ?
C145 Ni4 C135 Ni3 93.75(15) . . . . ?
Si8 Ni4 C135 Ni3 -177.42(13) . . . . ?
Si7 Ni4 C135 Ni3 -16.60(10) . . . . ?
C140 Ni4 C135 Si8 68.47(17) . . . . ?
C145 Ni4 C135 Si8 -88.82(14) . . . . ?
Si7 Ni4 C135 Si8 160.82(4) . . . . ?
Ni3 Ni4 C135 Si8 177.42(13) . . . . ?
C135 N8 C136 C139 -64.0(4) . . . . ?
Si8 N8 C136 C139 136.0(3) . . . . ?
C135 N8 C136 C138 59.1(4) . . . . ?
Si8 N8 C136 C138 -100.9(4) . . . . ?
C135 N8 C136 C137 177.7(3) . . . . ?
Si8 N8 C136 C137 17.8(5) . . . . ?
C150 C151 C152 C153 180.0(8) . . . . ?
C151 C152 C153 C154 173.1(8) . . . . ?
C157 C155 C156 C156 -177.6(12) . . . 2_656 ?
